data_7719013
loop_
_publ_author_name
'Khalaniya, Roman A.'
'Verchenko, Valeriy Yu'
'Mironov, Andrei V.'
'Samarin, Alexander N.'
'Bogach, Alexey V.'
'Kulchu, Aleksandr N.'
'Polevik, Alexey O.'
'Wei, Zheng'
'Dikarev, Evgeny V.'
'Stern, Raivo'
'Shevelkov, Andrei V.'

_publ_section_title
;
 Spin reorientation and magnetic frustration in
 Fe<sub>32+<i>&#x3b4;</i></sub>Ge<sub>35-<i>x</i></sub>Si<sub><i>x</i></sub>
 with a kagome lattice broken by crystallographic intergrowth.
;
_journal_issue 20
_journal_name_full 'Dalton transactions (Cambridge, England : 2003)'
_journal_page_first 8317
_journal_page_last 8330
_journal_paper_doi 10.1039/d5dt00654f
_journal_volume 54
_journal_year 2025
_chemical_formula_moiety 'Fe32.8 Ge29.7 Si5.3'
_chemical_formula_sum 'Fe32.83 Ge29.693 Si5.307'
_chemical_formula_weight 4137.9
_chemical_name_systematic Fe32.8Ge30Si5
_space_group_IT_number 191
_space_group_name_Hall '-P 6 2'
_space_group_name_H-M_alt 'P 6/m m m'
_symmetry_cell_setting hexagonal
_symmetry_Int_Tables_number 191
_symmetry_space_group_name_Hall '-P 6 2'
_symmetry_space_group_name_H-M 'P 6/m m m'
_audit_creation_method 'Jana2006 Version : 15/02/2021'
_audit_update_record
;
2025-04-13 deposited with the CCDC.	2025-04-15 downloaded from the CCDC.
;
_cell_angle_alpha 90
_cell_angle_beta 90
_cell_angle_gamma 120
_cell_formula_units_Z 1
_cell_length_a 11.8274(18)
_cell_length_b 11.8274(18)
_cell_length_c 7.5597(11)
_cell_measurement_reflns_used 23
_cell_measurement_temperature 293
_cell_measurement_theta_max 31.440
_cell_measurement_theta_min 29.163
_cell_volume 915.8(2)
_computing_cell_refinement 'CAD-4 (Enraf-Nonius, 1989)'
_computing_data_collection 'CAD-4 (Enraf-Nonius, 1989)'
_computing_data_reduction 'Jana2000 (Petricek, Dusek & Palatinus, 2000)'
_computing_molecular_graphics 'VESTA 3 (Momma & Izumi, 2011)'
_computing_publication_material 'Jana2006 (Petricek, Dusek & Palatinus, 2014)'
_computing_structure_refinement 'Jana2006 (Petricek, Dusek & Palatinus, 2014)'
_computing_structure_solution 'prior model (Khalaniya et al, 2019)'
_diffrn_ambient_temperature 293
_diffrn_measured_fraction_theta_full 1
_diffrn_measured_fraction_theta_max 1
_diffrn_measurement_device 'four-circle diffractometer'
_diffrn_measurement_device_type CAD4
_diffrn_measurement_method \q/2\q
_diffrn_radiation_monochromator graphite
_diffrn_radiation_probe x-ray
_diffrn_radiation_source 'X-ray tube'
_diffrn_radiation_type 'Ag K\a'
_diffrn_radiation_wavelength 0.56083
_diffrn_reflns_av_R_equivalents 0.0476
_diffrn_reflns_av_unetI/netI 0.0353
_diffrn_reflns_limit_h_max 17
_diffrn_reflns_limit_h_min 0
_diffrn_reflns_limit_k_max 3
_diffrn_reflns_limit_k_min -17
_diffrn_reflns_limit_l_max 11
_diffrn_reflns_limit_l_min 0
_diffrn_reflns_number 2480
_diffrn_reflns_theta_full 24.95
_diffrn_reflns_theta_max 24.95
_diffrn_reflns_theta_min 2.13
_exptl_absorpt_coefficient_mu 19.09
_exptl_absorpt_correction_T_max 1
_exptl_absorpt_correction_T_min 0.776
_exptl_absorpt_correction_type psi-scan
_exptl_crystal_colour black
_exptl_crystal_density_diffrn 7.5027
_exptl_crystal_description 'truncated prism'
_exptl_crystal_F_000 1878
_exptl_crystal_size_max 0.27
_exptl_crystal_size_mid 0.18
_exptl_crystal_size_min 0.11
_refine_diff_density_max 3.54
_refine_diff_density_min -2.62
_refine_ls_extinction_coef 1870(140)
_refine_ls_extinction_method 'B-C type 1 Gaussian isotropic (Becker & Coppens, 1974)'
_refine_ls_goodness_of_fit_gt 1.08
_refine_ls_goodness_of_fit_ref 1.04
_refine_ls_number_constraints 4
_refine_ls_number_parameters 49
_refine_ls_number_reflns 698
_refine_ls_number_restraints 0
_refine_ls_R_factor_all 0.0511
_refine_ls_R_factor_gt 0.0281
_refine_ls_shift/su_max 0.0438
_refine_ls_shift/su_mean 0.0044
_refine_ls_structure_factor_coef F
_refine_ls_weighting_details w=1/(\s^2^(F)+0.0010240001F^2^)
_refine_ls_weighting_scheme sigma
_refine_ls_wR_factor_gt 0.0419
_refine_ls_wR_factor_ref 0.0483
_reflns_number_gt 494
_reflns_number_total 698
_reflns_threshold_expression I>3\s(I)
_cod_data_source_file d5dt00654f2.cif
_cod_data_source_block Fe32p8Ge30Si5
_cod_depositor_comments
;
The following automatic conversions were performed:

data item '_diffrn_radiation_probe' value 'X-ray' was changed to
'x-ray' in accordance with the
/home/data/users/saulius/crontab/automatic-downloads/current/RSC/lib/dictionaries/cif_core.dic
dictionary named 'cif_core.dic' version 2.4.2 last updated on
2011-04-26.

Automatic conversion script
Id: cif_fix_values 8170 2020-07-09 18:12:32Z antanas 
;
_cod_original_sg_symbol_Hall '-P 6;-2'
_cod_database_code 7719013

loop_
_space_group_symop_id
_space_group_symop_operation_xyz
1 x,y,z
2 -y,x-y,z
3 -x+y,-x,z
4 -x,-y,z
5 y,-x+y,z
6 x-y,x,z
7 y,x,-z
8 x-y,-y,-z
9 -x,-x+y,-z
10 -y,-x,-z
11 -x+y,y,-z
12 x,x-y,-z
13 -x,-y,-z
14 y,-x+y,-z
15 x-y,x,-z
16 x,y,-z
17 -y,x-y,-z
18 -x+y,-x,-z
19 -y,-x,z
20 -x+y,y,z
21 x,x-y,z
22 y,x,z
23 x-y,-y,z
24 -x,-x+y,z

loop_
_atom_site_label
_atom_site_type_symbol
_atom_site_fract_x
_atom_site_fract_y
_atom_site_fract_z
_atom_site_adp_type
_atom_site_U_iso_or_equiv
_atom_site_site_symmetry_multiplicity
_atom_site_occupancy
_atom_site_calc_flag
_atom_site_refinement_flags
_atom_site_disorder_assembly
_atom_site_disorder_group
Fe1 Fe 0.20989(7) 0.41979(15) 0.5 Uani 0.0044(4) 6 1 d . . .
Fe2 Fe 0.333333 0.666667 0 Uani 0.0075(6) 2 1 d . . .
Fe3 Fe 0.38308(10) 0 0.28077(16) Uani 0.0073(3) 12 1 d . . .
Fe4 Fe 0.12273(5) 0.24545(10) 0.24057(15) Uani 0.0055(3) 12 1 d . . .
Ge0 Ge 0 0 0.1624(3) Uani 0.0069(4) 2 1 d . . .
Ge1 Ge 0.2270(2) 0 0.5 Uani 0.0049(8) 6 0.115(10) d . . .
Si1 Si 0.2270(2) 0 0.5 Uani 0.0049(8) 6 0.885(10) d . . .
Ge2 Ge 0.43145(6) 0.56855(6) 0.5 Uani 0.0072(3) 6 1 d . . .
Ge3 Ge 0.24432(4) 0.48864(9) 0.19710(11) Uani 0.0120(3) 12 1 d . . .
Ge4 Ge 0.27023(10) 0 0 Uani 0.0073(3) 6 1 d . . .
Ge5 Ge 0.47702(16) 0.52298(16) 0 Uani 0.0179(7) 6 0.5 d . . .
Fe5 Fe 0 0 0.5 Uani 0.0104(14) 1 0.83(2) d . . .

loop_
_atom_site_aniso_label
_atom_site_aniso_type_symbol
_atom_site_aniso_U_11
_atom_site_aniso_U_22
_atom_site_aniso_U_33
_atom_site_aniso_U_12
_atom_site_aniso_U_13
_atom_site_aniso_U_23
Fe1 Fe 0.0036(5) 0.0035(6) 0.0063(7) 0.0017(3) 0 0
Fe2 Fe 0.0088(7) 0.0088(7) 0.0050(12) 0.0044(4) 0 0
Fe3 Fe 0.0069(4) 0.0086(5) 0.0072(5) 0.0043(2) -0.0004(3) 0
Fe4 Fe 0.0042(4) 0.0059(5) 0.0070(5) 0.0030(2) -0.00064(19) -0.0013(4)
Ge0 Ge 0.0057(5) 0.0057(5) 0.0093(9) 0.0029(2) 0 0
Ge1 Ge 0.0059(10) 0.0019(11) 0.0055(11) 0.0010(5) 0 0
Si1 Si 0.0059(10) 0.0019(11) 0.0055(11) 0.0010(5) 0 0
Ge2 Ge 0.0052(4) 0.0052(4) 0.0095(5) 0.0014(4) 0 0
Ge3 Ge 0.0187(4) 0.0058(4) 0.0071(4) 0.00292(19) 0.00032(14) 0.0006(3)
Ge4 Ge 0.0082(4) 0.0072(5) 0.0062(5) 0.0036(3) 0 0
Ge5 Ge 0.0146(8) 0.0146(8) 0.0074(10) -0.0056(9) 0 0
Fe5 Fe 0.0087(17) 0.0087(17) 0.014(3) 0.0043(8) 0 0

loop_
_atom_type_symbol
_atom_type_scat_dispersion_real
_atom_type_scat_dispersion_imag
_atom_type_scat_source
Fe 0.2886 0.5448 'International Tables Vol C tables 4.2.6.8 and 6.1.1.1'
Ge 0.3016 1.1903 'International Tables Vol C tables 4.2.6.8 and 6.1.1.1'
Si 0.0522 0.0431 'International Tables Vol C tables 4.2.6.8 and 6.1.1.1'

loop_
_geom_angle_atom_site_label_1
_geom_angle_atom_site_label_2
_geom_angle_atom_site_label_3
_geom_angle_site_symmetry_1
_geom_angle_site_symmetry_2
_geom_angle_site_symmetry_3
_geom_angle
_geom_angle_publ_flag
Fe3 Fe1 Fe3 2_555 . 6_555 106.25(4) ?
Fe3 Fe1 Fe3 2_555 . 7_556 71.63(4) ?
Fe3 Fe1 Fe3 2_555 . 12_556 164.74(7) ?
Fe3 Fe1 Fe4 2_555 . . 58.53(3) ?
Fe3 Fe1 Fe4 2_555 . 11_556 110.08(4) ?
Fe3 Fe1 Ge1 2_555 . 2_555 55.97(5) ?
Fe3 Fe1 Ge1 2_555 . 6_555 109.87(6) ?
Fe3 Fe1 Si1 2_555 . 2_555 55.97(5) ?
Fe3 Fe1 Si1 2_555 . 6_555 109.87(6) ?
Fe3 Fe1 Ge2 2_555 . . 133.58(5) ?
Fe3 Fe1 Ge2 2_555 . 3_565 59.04(4) ?
Fe3 Fe1 Ge3 2_555 . . 58.65(3) ?
Fe3 Fe1 Ge3 2_555 . 11_556 126.75(6) ?
Fe3 Fe1 Fe3 6_555 . 7_556 164.74(7) ?
Fe3 Fe1 Fe3 6_555 . 12_556 71.63(5) ?
Fe3 Fe1 Fe4 6_555 . . 58.53(4) ?
Fe3 Fe1 Fe4 6_555 . 11_556 110.08(7) ?
Fe3 Fe1 Ge1 6_555 . 2_555 109.87(7) ?
Fe3 Fe1 Ge1 6_555 . 6_555 55.97(5) ?
Fe3 Fe1 Si1 6_555 . 2_555 109.87(7) ?
Fe3 Fe1 Si1 6_555 . 6_555 55.97(5) ?
Fe3 Fe1 Ge2 6_555 . . 59.04(3) ?
Fe3 Fe1 Ge2 6_555 . 3_565 133.58(5) ?
Fe3 Fe1 Ge3 6_555 . . 58.65(4) ?
Fe3 Fe1 Ge3 6_555 . 11_556 126.75(5) ?
Fe3 Fe1 Fe3 7_556 . 12_556 106.25(4) ?
Fe3 Fe1 Fe4 7_556 . . 110.08(4) ?
Fe3 Fe1 Fe4 7_556 . 11_556 58.53(4) ?
Fe3 Fe1 Ge1 7_556 . 2_555 55.97(5) ?
Fe3 Fe1 Ge1 7_556 . 6_555 109.87(6) ?
Fe3 Fe1 Si1 7_556 . 2_555 55.97(5) ?
Fe3 Fe1 Si1 7_556 . 6_555 109.87(6) ?
Fe3 Fe1 Ge2 7_556 . . 133.58(5) ?
Fe3 Fe1 Ge2 7_556 . 3_565 59.04(4) ?
Fe3 Fe1 Ge3 7_556 . . 126.75(6) ?
Fe3 Fe1 Ge3 7_556 . 11_556 58.65(4) ?
Fe3 Fe1 Fe4 12_556 . . 110.08(7) ?
Fe3 Fe1 Fe4 12_556 . 11_556 58.53(4) ?
Fe3 Fe1 Ge1 12_556 . 2_555 109.87(7) ?
Fe3 Fe1 Ge1 12_556 . 6_555 55.97(5) ?
Fe3 Fe1 Si1 12_556 . 2_555 109.87(7) ?
Fe3 Fe1 Si1 12_556 . 6_555 55.97(5) ?
Fe3 Fe1 Ge2 12_556 . . 59.04(3) ?
Fe3 Fe1 Ge2 12_556 . 3_565 133.58(5) ?
Fe3 Fe1 Ge3 12_556 . . 126.75(5) ?
Fe3 Fe1 Ge3 12_556 . 11_556 58.65(4) ?
Fe4 Fe1 Fe4 . . 11_556 95.36(6) ?
Fe4 Fe1 Ge1 . . 2_555 56.17(4) ?
Fe4 Fe1 Ge1 . . 6_555 56.17(5) ?
Fe4 Fe1 Si1 . . 2_555 56.17(4) ?
Fe4 Fe1 Si1 . . 6_555 56.17(5) ?
Fe4 Fe1 Ge2 . . . 116.32(4) ?
Fe4 Fe1 Ge2 . . 3_565 116.32(4) ?
Fe4 Fe1 Ge3 . . . 59.44(4) ?
Fe4 Fe1 Ge3 . . 11_556 154.80(7) ?
Fe4 Fe1 Ge1 11_556 . 2_555 56.17(4) ?
Fe4 Fe1 Ge1 11_556 . 6_555 56.17(5) ?
Fe4 Fe1 Si1 11_556 . 2_555 56.17(4) ?
Fe4 Fe1 Si1 11_556 . 6_555 56.17(5) ?
Fe4 Fe1 Ge2 11_556 . . 116.32(5) ?
Fe4 Fe1 Ge2 11_556 . 3_565 116.32(5) ?
Fe4 Fe1 Ge3 11_556 . . 154.80(7) ?
Fe4 Fe1 Ge3 11_556 . 11_556 59.44(4) ?
Ge1 Fe1 Ge1 2_555 . 6_555 68.42(9) ?
Ge1 Fe1 Si1 2_555 . 2_555 0 ?
Ge1 Fe1 Si1 2_555 . 6_555 68.42(9) ?
Ge1 Fe1 Ge2 2_555 . . 165.41(10) ?
Ge1 Fe1 Ge2 2_555 . 3_565 96.99(7) ?
Ge1 Fe1 Ge3 2_555 . . 104.09(2) ?
Ge1 Fe1 Ge3 2_555 . 11_556 104.09(3) ?
Ge1 Fe1 Si1 6_555 . 2_555 68.42(9) ?
Ge1 Fe1 Si1 6_555 . 6_555 0 ?
Ge1 Fe1 Ge2 6_555 . . 96.99(7) ?
Ge1 Fe1 Ge2 6_555 . 3_565 165.41(6) ?
Ge1 Fe1 Ge3 6_555 . . 104.09(5) ?
Ge1 Fe1 Ge3 6_555 . 11_556 104.09(5) ?
Si1 Fe1 Si1 2_555 . 6_555 68.42(9) ?
Si1 Fe1 Ge2 2_555 . . 165.41(10) ?
Si1 Fe1 Ge2 2_555 . 3_565 96.99(7) ?
Si1 Fe1 Ge3 2_555 . . 104.09(2) ?
Si1 Fe1 Ge3 2_555 . 11_556 104.09(3) ?
Si1 Fe1 Ge2 6_555 . . 96.99(7) ?
Si1 Fe1 Ge2 6_555 . 3_565 165.41(6) ?
Si1 Fe1 Ge3 6_555 . . 104.09(5) ?
Si1 Fe1 Ge3 6_555 . 11_556 104.09(5) ?
Ge2 Fe1 Ge2 . . 3_565 97.60(6) ?
Ge2 Fe1 Ge3 . . . 78.82(2) ?
Ge2 Fe1 Ge3 . . 11_556 78.82(3) ?
Ge2 Fe1 Ge3 3_565 . . 78.82(5) ?
Ge2 Fe1 Ge3 3_565 . 11_556 78.82(5) ?
Ge3 Fe1 Ge3 . . 11_556 145.77(7) ?
Ge3 Fe2 Ge3 . . 2_665 84.23(3) ?
Ge3 Fe2 Ge3 . . 3_565 84.23(3) ?
Ge3 Fe2 Ge3 . . 10_665 134.44(3) ?
Ge3 Fe2 Ge3 . . 11_555 78.51(3) ?
Ge3 Fe2 Ge3 . . 12_565 134.44(2) ?
Ge3 Fe2 Ge5 . . . 67.22(3) ?
Ge3 Fe2 Ge5 . . 2_665 140.75(2) ?
Ge3 Fe2 Ge5 . . 3_565 67.22(4) ?
Ge3 Fe2 Ge3 2_665 . 3_565 84.23(4) ?
Ge3 Fe2 Ge3 2_665 . 10_665 78.51(3) ?
Ge3 Fe2 Ge3 2_665 . 11_555 134.44(4) ?
Ge3 Fe2 Ge3 2_665 . 12_565 134.44(3) ?
Ge3 Fe2 Ge5 2_665 . . 67.22(4) ?
Ge3 Fe2 Ge5 2_665 . 2_665 67.22(4) ?
Ge3 Fe2 Ge5 2_665 . 3_565 140.75(2) ?
Ge3 Fe2 Ge3 3_565 . 10_665 134.44(2) ?
Ge3 Fe2 Ge3 3_565 . 11_555 134.44(3) ?
Ge3 Fe2 Ge3 3_565 . 12_565 78.51(3) ?
Ge3 Fe2 Ge5 3_565 . . 140.75(2) ?
Ge3 Fe2 Ge5 3_565 . 2_665 67.22(4) ?
Ge3 Fe2 Ge5 3_565 . 3_565 67.22(4) ?
Ge3 Fe2 Ge3 10_665 . 11_555 84.23(3) ?
Ge3 Fe2 Ge3 10_665 . 12_565 84.23(3) ?
Ge3 Fe2 Ge5 10_665 . . 67.22(3) ?
Ge3 Fe2 Ge5 10_665 . 2_665 67.22(4) ?
Ge3 Fe2 Ge5 10_665 . 3_565 140.75(2) ?
Ge3 Fe2 Ge3 11_555 . 12_565 84.23(4) ?
Ge3 Fe2 Ge5 11_555 . . 67.22(4) ?
Ge3 Fe2 Ge5 11_555 . 2_665 140.75(2) ?
Ge3 Fe2 Ge5 11_555 . 3_565 67.22(4) ?
Ge3 Fe2 Ge5 12_565 . . 140.75(2) ?
Ge3 Fe2 Ge5 12_565 . 2_665 67.22(4) ?
Ge3 Fe2 Ge5 12_565 . 3_565 67.22(4) ?
Ge5 Fe2 Ge5 . . 2_665 120.00(5) ?
Ge5 Fe2 Ge5 . . 3_565 120.00(5) ?
Ge5 Fe2 Ge5 2_665 . 3_565 120.00(6) ?
Fe1 Fe3 Fe1 3_555 . 5_555 98.78(5) ?
Fe1 Fe3 Fe3 3_555 . 4_655 106.56(5) ?
Fe1 Fe3 Fe3 3_555 . 8_556 54.18(2) ?
Fe1 Fe3 Fe4 3_555 . 3_555 57.39(4) ?
Fe1 Fe3 Fe4 3_555 . 5_555 99.89(6) ?
Fe1 Fe3 Ge1 3_555 . . 52.91(4) ?
Fe1 Fe3 Si1 3_555 . . 52.91(4) ?
Fe1 Fe3 Ge2 3_555 . 2_655 50.39(4) ?
Fe1 Fe3 Ge2 3_555 . 5_555 100.98(5) ?
Fe1 Fe3 Ge3 3_555 . 3_555 52.23(3) ?
Fe1 Fe3 Ge3 3_555 . 5_555 148.79(6) ?
Fe1 Fe3 Ge4 3_555 . . 110.10(4) ?
Fe1 Fe3 Ge5 3_555 . 2_655 119.76(6) ?
Fe1 Fe3 Ge5 3_555 . 5_555 140.69(7) ?
Fe1 Fe3 Fe3 5_555 . 4_655 106.56(5) ?
Fe1 Fe3 Fe3 5_555 . 8_556 54.18(3) ?
Fe1 Fe3 Fe4 5_555 . 3_555 99.89(5) ?
Fe1 Fe3 Fe4 5_555 . 5_555 57.39(5) ?
Fe1 Fe3 Ge1 5_555 . . 52.91(4) ?
Fe1 Fe3 Si1 5_555 . . 52.91(4) ?
Fe1 Fe3 Ge2 5_555 . 2_655 100.98(5) ?
Fe1 Fe3 Ge2 5_555 . 5_555 50.39(5) ?
Fe1 Fe3 Ge3 5_555 . 3_555 148.79(5) ?
Fe1 Fe3 Ge3 5_555 . 5_555 52.23(3) ?
Fe1 Fe3 Ge4 5_555 . . 110.10(5) ?
Fe1 Fe3 Ge5 5_555 . 2_655 140.69(6) ?
Fe1 Fe3 Ge5 5_555 . 5_555 119.76(6) ?
Fe3 Fe3 Fe3 4_655 . 8_556 90.00(4) ?
Fe3 Fe3 Fe4 4_655 . 3_555 151.21(3) ?
Fe3 Fe3 Fe4 4_655 . 5_555 151.21(3) ?
Fe3 Fe3 Ge1 4_655 . . 138.08(7) ?
Fe3 Fe3 Si1 4_655 . . 138.08(7) ?
Fe3 Fe3 Ge2 4_655 . 2_655 57.52(3) ?
Fe3 Fe3 Ge2 4_655 . 5_555 57.52(4) ?
Fe3 Fe3 Ge3 4_655 . 3_555 94.35(4) ?
Fe3 Fe3 Ge3 4_655 . 5_555 94.35(4) ?
Fe3 Fe3 Ge4 4_655 . . 122.16(6) ?
Fe3 Fe3 Ge5 4_655 . 2_655 57.54(5) ?
Fe3 Fe3 Ge5 4_655 . 5_555 57.54(6) ?
Fe3 Fe3 Fe4 8_556 . 3_555 96.50(4) ?
Fe3 Fe3 Fe4 8_556 . 5_555 96.50(4) ?
Fe3 Fe3 Ge1 8_556 . . 48.08(5) ?
Fe3 Fe3 Si1 8_556 . . 48.08(5) ?
Fe3 Fe3 Ge2 8_556 . 2_655 49.94(3) ?
Fe3 Fe3 Ge2 8_556 . 5_555 49.94(3) ?
Fe3 Fe3 Ge3 8_556 . 3_555 104.14(3) ?
Fe3 Fe3 Ge3 8_556 . 5_555 104.14(3) ?
Fe3 Fe3 Ge4 8_556 . . 147.84(5) ?
Fe3 Fe3 Ge5 8_556 . 2_655 145.46(7) ?
Fe3 Fe3 Ge5 8_556 . 5_555 145.46(6) ?
Fe4 Fe3 Fe4 3_555 . 5_555 55.82(4) ?
Fe4 Fe3 Ge1 3_555 . . 54.80(5) ?
Fe4 Fe3 Si1 3_555 . . 54.80(5) ?
Fe4 Fe3 Ge2 3_555 . 2_655 106.75(3) ?
Fe4 Fe3 Ge2 3_555 . 5_555 143.01(6) ?
Fe4 Fe3 Ge3 3_555 . 3_555 56.86(4) ?
Fe4 Fe3 Ge3 3_555 . 5_555 111.00(5) ?
Fe4 Fe3 Ge4 3_555 . . 55.78(4) ?
Fe4 Fe3 Ge5 3_555 . 2_655 106.96(5) ?
Fe4 Fe3 Ge5 3_555 . 5_555 117.56(6) ?
Fe4 Fe3 Ge1 5_555 . . 54.80(5) ?
Fe4 Fe3 Si1 5_555 . . 54.80(5) ?
Fe4 Fe3 Ge2 5_555 . 2_655 143.01(6) ?
Fe4 Fe3 Ge2 5_555 . 5_555 106.75(4) ?
Fe4 Fe3 Ge3 5_555 . 3_555 111.00(5) ?
Fe4 Fe3 Ge3 5_555 . 5_555 56.86(4) ?
Fe4 Fe3 Ge4 5_555 . . 55.78(4) ?
Fe4 Fe3 Ge5 5_555 . 2_655 117.56(7) ?
Fe4 Fe3 Ge5 5_555 . 5_555 106.96(7) ?
Ge1 Fe3 Si1 . . . 0 ?
Ge1 Fe3 Ge2 . . 2_655 88.26(5) ?
Ge1 Fe3 Ge2 . . 5_555 88.26(5) ?
Ge1 Fe3 Ge3 . . 3_555 96.13(4) ?
Ge1 Fe3 Ge3 . . 5_555 96.13(4) ?
Ge1 Fe3 Ge4 . . . 99.76(6) ?
Ge1 Fe3 Ge5 . . 2_655 161.75(6) ?
Ge1 Fe3 Ge5 . . 5_555 161.75(8) ?
Si1 Fe3 Ge2 . . 2_655 88.26(5) ?
Si1 Fe3 Ge2 . . 5_555 88.26(5) ?
Si1 Fe3 Ge3 . . 3_555 96.13(4) ?
Si1 Fe3 Ge3 . . 5_555 96.13(4) ?
Si1 Fe3 Ge4 . . . 99.76(6) ?
Si1 Fe3 Ge5 . . 2_655 161.75(6) ?
Si1 Fe3 Ge5 . . 5_555 161.75(8) ?
Ge2 Fe3 Ge2 2_655 . 5_555 66.10(4) ?
Ge2 Fe3 Ge3 2_655 . 3_555 70.78(3) ?
Ge2 Fe3 Ge3 2_655 . 5_555 136.48(5) ?
Ge2 Fe3 Ge4 2_655 . . 146.17(2) ?
Ge2 Fe3 Ge5 2_655 . 2_655 98.18(7) ?
Ge2 Fe3 Ge5 2_655 . 5_555 109.97(7) ?
Ge2 Fe3 Ge3 5_555 . 3_555 136.48(5) ?
Ge2 Fe3 Ge3 5_555 . 5_555 70.78(3) ?
Ge2 Fe3 Ge4 5_555 . . 146.17(3) ?
Ge2 Fe3 Ge5 5_555 . 2_655 109.97(5) ?
Ge2 Fe3 Ge5 5_555 . 5_555 98.18(5) ?
Ge3 Fe3 Ge3 3_555 . 5_555 150.35(6) ?
Ge3 Fe3 Ge4 3_555 . . 75.69(3) ?
Ge3 Fe3 Ge5 3_555 . 2_655 70.30(5) ?
Ge3 Fe3 Ge5 3_555 . 5_555 90.92(6) ?
Ge3 Fe3 Ge4 5_555 . . 75.69(3) ?
Ge3 Fe3 Ge5 5_555 . 2_655 90.92(6) ?
Ge3 Fe3 Ge5 5_555 . 5_555 70.30(7) ?
Ge4 Fe3 Ge5 . . 2_655 65.69(6) ?
Ge4 Fe3 Ge5 . . 5_555 65.69(6) ?
Ge5 Fe3 Ge5 2_655 . 5_555 21.05(7) ?
Fe1 Fe4 Fe3 . . 2_555 64.08(5) ?
Fe1 Fe4 Fe3 . . 6_555 64.08(4) ?
Fe1 Fe4 Fe4 . . 5_555 109.67(5) ?
Fe1 Fe4 Fe4 . . 6_555 109.67(5) ?
Fe1 Fe4 Ge0 . . . 145.54(7) ?
Fe1 Fe4 Ge1 . . 2_555 56.29(5) ?
Fe1 Fe4 Ge1 . . 6_555 56.29(7) ?
Fe1 Fe4 Si1 . . 2_555 56.29(5) ?
Fe1 Fe4 Si1 . . 6_555 56.29(7) ?
Fe1 Fe4 Ge3 . . . 55.20(4) ?
Fe1 Fe4 Ge4 . . 2_555 118.83(6) ?
Fe1 Fe4 Ge4 . . 6_555 118.83(3) ?
Fe1 Fe4 Fe5 . . . 94.36(4) ?
Fe3 Fe4 Fe3 2_555 . 6_555 115.04(5) ?
Fe3 Fe4 Fe4 2_555 . 5_555 173.23(6) ?
Fe3 Fe4 Fe4 2_555 . 6_555 62.09(3) ?
Fe3 Fe4 Ge0 2_555 . . 122.47(3) ?
Fe3 Fe4 Ge1 2_555 . 2_555 58.23(6) ?
Fe3 Fe4 Ge1 2_555 . 6_555 115.05(8) ?
Fe3 Fe4 Si1 2_555 . 2_555 58.23(6) ?
Fe3 Fe4 Si1 2_555 . 6_555 115.05(8) ?
Fe3 Fe4 Ge3 2_555 . . 59.63(4) ?
Fe3 Fe4 Ge4 2_555 . 2_555 58.40(4) ?
Fe3 Fe4 Ge4 2_555 . 6_555 125.71(6) ?
Fe3 Fe4 Fe5 2_555 . . 110.14(4) ?
Fe3 Fe4 Fe4 6_555 . 5_555 62.09(4) ?
Fe3 Fe4 Fe4 6_555 . 6_555 173.23(6) ?
Fe3 Fe4 Ge0 6_555 . . 122.47(5) ?
Fe3 Fe4 Ge1 6_555 . 2_555 115.05(5) ?
Fe3 Fe4 Ge1 6_555 . 6_555 58.23(5) ?
Fe3 Fe4 Si1 6_555 . 2_555 115.05(5) ?
Fe3 Fe4 Si1 6_555 . 6_555 58.23(5) ?
Fe3 Fe4 Ge3 6_555 . . 59.63(4) ?
Fe3 Fe4 Ge4 6_555 . 2_555 125.71(5) ?
Fe3 Fe4 Ge4 6_555 . 6_555 58.40(4) ?
Fe3 Fe4 Fe5 6_555 . . 110.14(5) ?
Fe4 Fe4 Fe4 5_555 . 6_555 120.00(5) ?
Fe4 Fe4 Ge0 5_555 . . 60.87(4) ?
Fe4 Fe4 Ge1 5_555 . 2_555 116.62(8) ?
Fe4 Fe4 Ge1 5_555 . 6_555 58.18(7) ?
Fe4 Fe4 Si1 5_555 . 2_555 116.62(8) ?
Fe4 Fe4 Si1 5_555 . 6_555 58.18(7) ?
Fe4 Fe4 Ge3 5_555 . . 119.72(4) ?
Fe4 Fe4 Ge4 5_555 . 2_555 128.37(6) ?
Fe4 Fe4 Ge4 5_555 . 6_555 58.91(5) ?
Fe4 Fe4 Fe5 5_555 . . 66.78(4) ?
Fe4 Fe4 Ge0 6_555 . . 60.87(3) ?
Fe4 Fe4 Ge1 6_555 . 2_555 58.18(3) ?
Fe4 Fe4 Ge1 6_555 . 6_555 116.62(6) ?
Fe4 Fe4 Si1 6_555 . 2_555 58.18(3) ?
Fe4 Fe4 Si1 6_555 . 6_555 116.62(6) ?
Fe4 Fe4 Ge3 6_555 . . 119.72(5) ?
Fe4 Fe4 Ge4 6_555 . 2_555 58.91(3) ?
Fe4 Fe4 Ge4 6_555 . 6_555 128.36(5) ?
Fe4 Fe4 Fe5 6_555 . . 66.78(3) ?
Ge0 Fe4 Ge1 . . 2_555 96.38(7) ?
Ge0 Fe4 Ge1 . . 6_555 96.38(8) ?
Ge0 Fe4 Si1 . . 2_555 96.38(7) ?
Ge0 Fe4 Si1 . . 6_555 96.38(8) ?
Ge0 Fe4 Ge3 . . . 159.26(7) ?
Ge0 Fe4 Ge4 . . 2_555 86.02(5) ?
Ge0 Fe4 Ge4 . . 6_555 86.02(6) ?
Ge0 Fe4 Fe5 . . . 51.18(5) ?
Ge1 Fe4 Ge1 2_555 . 6_555 68.54(7) ?
Ge1 Fe4 Si1 2_555 . 2_555 0 ?
Ge1 Fe4 Si1 2_555 . 6_555 68.54(7) ?
Ge1 Fe4 Ge3 2_555 . . 100.73(7) ?
Ge1 Fe4 Ge4 2_555 . 2_555 104.66(5) ?
Ge1 Fe4 Ge4 2_555 . 6_555 172.97(5) ?
Ge1 Fe4 Fe5 2_555 . . 55.36(6) ?
Ge1 Fe4 Si1 6_555 . 2_555 68.54(7) ?
Ge1 Fe4 Si1 6_555 . 6_555 0 ?
Ge1 Fe4 Ge3 6_555 . . 100.73(6) ?
Ge1 Fe4 Ge4 6_555 . 2_555 172.97(8) ?
Ge1 Fe4 Ge4 6_555 . 6_555 104.66(7) ?
Ge1 Fe4 Fe5 6_555 . . 55.36(5) ?
Si1 Fe4 Si1 2_555 . 6_555 68.54(7) ?
Si1 Fe4 Ge3 2_555 . . 100.73(7) ?
Si1 Fe4 Ge4 2_555 . 2_555 104.66(5) ?
Si1 Fe4 Ge4 2_555 . 6_555 172.97(5) ?
Si1 Fe4 Fe5 2_555 . . 55.36(6) ?
Si1 Fe4 Ge3 6_555 . . 100.73(6) ?
Si1 Fe4 Ge4 6_555 . 2_555 172.97(8) ?
Si1 Fe4 Ge4 6_555 . 6_555 104.66(7) ?
Si1 Fe4 Fe5 6_555 . . 55.36(5) ?
Ge3 Fe4 Ge4 . . 2_555 78.40(5) ?
Ge3 Fe4 Ge4 . . 6_555 78.40(4) ?
Ge3 Fe4 Fe5 . . . 149.56(5) ?
Ge4 Fe4 Ge4 2_555 . 6_555 82.07(5) ?
Ge4 Fe4 Fe5 2_555 . . 122.80(3) ?
Ge4 Fe4 Fe5 6_555 . . 122.80(6) ?
Fe4 Ge0 Fe4 . . 2_555 114.93(5) ?
Fe4 Ge0 Fe4 . . 3_555 114.93(5) ?
Fe4 Ge0 Fe4 . . 4_555 153.56(10) ?
Fe4 Ge0 Fe4 . . 5_555 58.25(4) ?
Fe4 Ge0 Fe4 . . 6_555 58.25(3) ?
Fe4 Ge0 Ge0 . . 7_555 103.22(5) ?
Fe4 Ge0 Ge4 . . . 94.71(2) ?
Fe4 Ge0 Ge4 . . 2_555 45.17(3) ?
Fe4 Ge0 Ge4 . . 3_555 150.34(4) ?
Fe4 Ge0 Ge4 . . 4_555 94.71(3) ?
Fe4 Ge0 Ge4 . . 5_555 150.34(3) ?
Fe4 Ge0 Ge4 . . 6_555 45.17(3) ?
Fe4 Ge0 Fe5 . . . 76.78(5) ?
Fe4 Ge0 Fe4 2_555 . 3_555 114.93(5) ?
Fe4 Ge0 Fe4 2_555 . 4_555 58.25(4) ?
Fe4 Ge0 Fe4 2_555 . 5_555 153.56(10) ?
Fe4 Ge0 Fe4 2_555 . 6_555 58.25(4) ?
Fe4 Ge0 Ge0 2_555 . 7_555 103.22(5) ?
Fe4 Ge0 Ge4 2_555 . . 150.34(4) ?
Fe4 Ge0 Ge4 2_555 . 2_555 94.71(4) ?
Fe4 Ge0 Ge4 2_555 . 3_555 45.17(4) ?
Fe4 Ge0 Ge4 2_555 . 4_555 45.17(3) ?
Fe4 Ge0 Ge4 2_555 . 5_555 94.71(3) ?
Fe4 Ge0 Ge4 2_555 . 6_555 150.34(5) ?
Fe4 Ge0 Fe5 2_555 . . 76.78(5) ?
Fe4 Ge0 Fe4 3_555 . 4_555 58.25(3) ?
Fe4 Ge0 Fe4 3_555 . 5_555 58.25(4) ?
Fe4 Ge0 Fe4 3_555 . 6_555 153.56(10) ?
Fe4 Ge0 Ge0 3_555 . 7_555 103.22(5) ?
Fe4 Ge0 Ge4 3_555 . . 45.17(3) ?
Fe4 Ge0 Ge4 3_555 . 2_555 150.34(3) ?
Fe4 Ge0 Ge4 3_555 . 3_555 94.71(3) ?
Fe4 Ge0 Ge4 3_555 . 4_555 150.34(3) ?
Fe4 Ge0 Ge4 3_555 . 5_555 45.17(2) ?
Fe4 Ge0 Ge4 3_555 . 6_555 94.71(3) ?
Fe4 Ge0 Fe5 3_555 . . 76.78(5) ?
Fe4 Ge0 Fe4 4_555 . 5_555 114.93(5) ?
Fe4 Ge0 Fe4 4_555 . 6_555 114.93(5) ?
Fe4 Ge0 Ge0 4_555 . 7_555 103.22(5) ?
Fe4 Ge0 Ge4 4_555 . . 94.71(3) ?
Fe4 Ge0 Ge4 4_555 . 2_555 150.34(3) ?
Fe4 Ge0 Ge4 4_555 . 3_555 45.17(3) ?
Fe4 Ge0 Ge4 4_555 . 4_555 94.71(2) ?
Fe4 Ge0 Ge4 4_555 . 5_555 45.17(3) ?
Fe4 Ge0 Ge4 4_555 . 6_555 150.34(4) ?
Fe4 Ge0 Fe5 4_555 . . 76.78(5) ?
Fe4 Ge0 Fe4 5_555 . 6_555 114.93(5) ?
Fe4 Ge0 Ge0 5_555 . 7_555 103.22(5) ?
Fe4 Ge0 Ge4 5_555 . . 45.17(3) ?
Fe4 Ge0 Ge4 5_555 . 2_555 94.71(3) ?
Fe4 Ge0 Ge4 5_555 . 3_555 150.34(5) ?
Fe4 Ge0 Ge4 5_555 . 4_555 150.34(4) ?
Fe4 Ge0 Ge4 5_555 . 5_555 94.71(4) ?
Fe4 Ge0 Ge4 5_555 . 6_555 45.17(4) ?
Fe4 Ge0 Fe5 5_555 . . 76.78(5) ?
Fe4 Ge0 Ge0 6_555 . 7_555 103.22(5) ?
Fe4 Ge0 Ge4 6_555 . . 150.34(3) ?
Fe4 Ge0 Ge4 6_555 . 2_555 45.17(2) ?
Fe4 Ge0 Ge4 6_555 . 3_555 94.71(3) ?
Fe4 Ge0 Ge4 6_555 . 4_555 45.17(3) ?
Fe4 Ge0 Ge4 6_555 . 5_555 150.34(3) ?
Fe4 Ge0 Ge4 6_555 . 6_555 94.71(3) ?
Fe4 Ge0 Fe5 6_555 . . 76.78(5) ?
Ge0 Ge0 Ge4 7_555 . . 68.98(4) ?
Ge0 Ge0 Ge4 7_555 . 2_555 68.98(4) ?
Ge0 Ge0 Ge4 7_555 . 3_555 68.98(4) ?
Ge0 Ge0 Ge4 7_555 . 4_555 68.98(4) ?
Ge0 Ge0 Ge4 7_555 . 5_555 68.98(4) ?
Ge0 Ge0 Ge4 7_555 . 6_555 68.98(4) ?
Ge0 Ge0 Fe5 7_555 . . 180 ?
Ge4 Ge0 Ge4 . . 2_555 107.88(4) ?
Ge4 Ge0 Ge4 . . 3_555 107.88(4) ?
Ge4 Ge0 Ge4 . . 4_555 137.97(7) ?
Ge4 Ge0 Ge4 . . 5_555 55.646(17) ?
Ge4 Ge0 Ge4 . . 6_555 55.65(3) ?
Ge4 Ge0 Fe5 . . . 111.02(4) ?
Ge4 Ge0 Ge4 2_555 . 3_555 107.88(4) ?
Ge4 Ge0 Ge4 2_555 . 4_555 55.646(17) ?
Ge4 Ge0 Ge4 2_555 . 5_555 137.97(7) ?
Ge4 Ge0 Ge4 2_555 . 6_555 55.65(3) ?
Ge4 Ge0 Fe5 2_555 . . 111.02(4) ?
Ge4 Ge0 Ge4 3_555 . 4_555 55.65(3) ?
Ge4 Ge0 Ge4 3_555 . 5_555 55.65(3) ?
Ge4 Ge0 Ge4 3_555 . 6_555 137.97(7) ?
Ge4 Ge0 Fe5 3_555 . . 111.02(4) ?
Ge4 Ge0 Ge4 4_555 . 5_555 107.88(4) ?
Ge4 Ge0 Ge4 4_555 . 6_555 107.88(4) ?
Ge4 Ge0 Fe5 4_555 . . 111.02(4) ?
Ge4 Ge0 Ge4 5_555 . 6_555 107.88(4) ?
Ge4 Ge0 Fe5 5_555 . . 111.02(4) ?
Ge4 Ge0 Fe5 6_555 . . 111.02(4) ?
Fe1 Ge1 Fe1 3_555 . 5_555 128.42(13) ?
Fe1 Ge1 Fe3 3_555 . . 71.11(6) ?
Fe1 Ge1 Fe3 3_555 . 8_556 71.11(6) ?
Fe1 Ge1 Fe4 3_555 . 3_555 67.54(3) ?
Fe1 Ge1 Fe4 3_555 . 5_555 124.57(4) ?
Fe1 Ge1 Fe4 3_555 . 7_556 124.57(3) ?
Fe1 Ge1 Fe4 3_555 . 12_556 67.54(4) ?
Fe1 Ge1 Ge1 3_555 . 5_555 55.79(6) ?
Fe1 Ge1 Ge1 3_555 . 6_555 175.79(12) ?
Fe1 Ge1 Si1 3_555 . . 0 ?
Fe1 Ge1 Si1 3_555 . 5_555 55.79(6) ?
Fe1 Ge1 Si1 3_555 . 6_555 175.79(12) ?
Fe1 Ge1 Fe5 3_555 . . 115.79(7) ?
Fe1 Ge1 Fe3 5_555 . . 71.11(6) ?
Fe1 Ge1 Fe3 5_555 . 8_556 71.11(6) ?
Fe1 Ge1 Fe4 5_555 . 3_555 124.57(3) ?
Fe1 Ge1 Fe4 5_555 . 5_555 67.54(4) ?
Fe1 Ge1 Fe4 5_555 . 7_556 67.54(3) ?
Fe1 Ge1 Fe4 5_555 . 12_556 124.57(3) ?
Fe1 Ge1 Ge1 5_555 . 5_555 175.79(12) ?
Fe1 Ge1 Ge1 5_555 . 6_555 55.79(7) ?
Fe1 Ge1 Si1 5_555 . . 0 ?
Fe1 Ge1 Si1 5_555 . 5_555 175.79(12) ?
Fe1 Ge1 Si1 5_555 . 6_555 55.79(7) ?
Fe1 Ge1 Fe5 5_555 . . 115.79(8) ?
Fe3 Ge1 Fe3 . . 8_556 83.84(9) ?
Fe3 Ge1 Fe4 . . 3_555 66.98(5) ?
Fe3 Ge1 Fe4 . . 5_555 66.98(5) ?
Fe3 Ge1 Fe4 . . 7_556 135.07(8) ?
Fe3 Ge1 Fe4 . . 12_556 135.07(9) ?
Fe3 Ge1 Ge1 . . 5_555 111.84(4) ?
Fe3 Ge1 Ge1 . . 6_555 111.84(4) ?
Fe3 Ge1 Si1 . . . 0 ?
Fe3 Ge1 Si1 . . 5_555 111.84(4) ?
Fe3 Ge1 Si1 . . 6_555 111.84(4) ?
Fe3 Ge1 Fe5 . . . 138.08(5) ?
Fe3 Ge1 Fe4 8_556 . 3_555 135.07(9) ?
Fe3 Ge1 Fe4 8_556 . 5_555 135.07(8) ?
Fe3 Ge1 Fe4 8_556 . 7_556 66.98(4) ?
Fe3 Ge1 Fe4 8_556 . 12_556 66.98(4) ?
Fe3 Ge1 Ge1 8_556 . 5_555 111.84(4) ?
Fe3 Ge1 Ge1 8_556 . 6_555 111.84(4) ?
Fe3 Ge1 Si1 8_556 . . 0 ?
Fe3 Ge1 Si1 8_556 . 5_555 111.84(4) ?
Fe3 Ge1 Si1 8_556 . 6_555 111.84(4) ?
Fe3 Ge1 Fe5 8_556 . . 138.08(5) ?
Fe4 Ge1 Fe4 3_555 . 5_555 63.64(4) ?
Fe4 Ge1 Fe4 3_555 . 7_556 155.41(13) ?
Fe4 Ge1 Fe4 3_555 . 12_556 110.69(5) ?
Fe4 Ge1 Ge1 3_555 . 5_555 55.73(3) ?
Fe4 Ge1 Ge1 3_555 . 6_555 110.50(7) ?
Fe4 Ge1 Si1 3_555 . . 0 ?
Fe4 Ge1 Si1 3_555 . 5_555 55.73(3) ?
Fe4 Ge1 Si1 3_555 . 6_555 110.50(7) ?
Fe4 Ge1 Fe5 3_555 . . 77.70(7) ?
Fe4 Ge1 Fe4 5_555 . 7_556 110.69(6) ?
Fe4 Ge1 Fe4 5_555 . 12_556 155.41(13) ?
Fe4 Ge1 Ge1 5_555 . 5_555 110.50(7) ?
Fe4 Ge1 Ge1 5_555 . 6_555 55.73(4) ?
Fe4 Ge1 Si1 5_555 . . 0 ?
Fe4 Ge1 Si1 5_555 . 5_555 110.50(7) ?
Fe4 Ge1 Si1 5_555 . 6_555 55.73(4) ?
Fe4 Ge1 Fe5 5_555 . . 77.70(7) ?
Fe4 Ge1 Fe4 7_556 . 12_556 63.64(4) ?
Fe4 Ge1 Ge1 7_556 . 5_555 110.50(7) ?
Fe4 Ge1 Ge1 7_556 . 6_555 55.73(3) ?
Fe4 Ge1 Si1 7_556 . . 0 ?
Fe4 Ge1 Si1 7_556 . 5_555 110.50(7) ?
Fe4 Ge1 Si1 7_556 . 6_555 55.73(3) ?
Fe4 Ge1 Fe5 7_556 . . 77.70(7) ?
Fe4 Ge1 Ge1 12_556 . 5_555 55.73(3) ?
Fe4 Ge1 Ge1 12_556 . 6_555 110.50(7) ?
Fe4 Ge1 Si1 12_556 . . 0 ?
Fe4 Ge1 Si1 12_556 . 5_555 55.73(3) ?
Fe4 Ge1 Si1 12_556 . 6_555 110.50(7) ?
Fe4 Ge1 Fe5 12_556 . . 77.70(6) ?
Ge1 Ge1 Ge1 5_555 . 6_555 120.00(12) ?
Ge1 Ge1 Si1 5_555 . . 0 ?
Ge1 Ge1 Si1 5_555 . 5_555 0 ?
Ge1 Ge1 Si1 5_555 . 6_555 120.00(12) ?
Ge1 Ge1 Fe5 5_555 . . 60.00(7) ?
Ge1 Ge1 Si1 6_555 . . 0 ?
Ge1 Ge1 Si1 6_555 . 5_555 120.00(12) ?
Ge1 Ge1 Si1 6_555 . 6_555 0 ?
Ge1 Ge1 Fe5 6_555 . . 60.00(7) ?
Si1 Ge1 Si1 . . 5_555 0 ?
Si1 Ge1 Si1 . . 6_555 0 ?
Si1 Ge1 Fe5 . . . 0 ?
Si1 Ge1 Si1 5_555 . 6_555 120.00(12) ?
Si1 Ge1 Fe5 5_555 . . 60.00(7) ?
Si1 Ge1 Fe5 6_555 . . 60.00(7) ?
Fe1 Si1 Fe1 3_555 . 5_555 128.42(13) ?
Fe1 Si1 Fe3 3_555 . . 71.11(6) ?
Fe1 Si1 Fe3 3_555 . 8_556 71.11(6) ?
Fe1 Si1 Fe4 3_555 . 3_555 67.54(3) ?
Fe1 Si1 Fe4 3_555 . 5_555 124.57(4) ?
Fe1 Si1 Fe4 3_555 . 7_556 124.57(3) ?
Fe1 Si1 Fe4 3_555 . 12_556 67.54(4) ?
Fe1 Si1 Ge1 3_555 . . 0 ?
Fe1 Si1 Ge1 3_555 . 5_555 55.79(6) ?
Fe1 Si1 Ge1 3_555 . 6_555 175.79(12) ?
Fe1 Si1 Si1 3_555 . 5_555 55.79(6) ?
Fe1 Si1 Si1 3_555 . 6_555 175.79(12) ?
Fe1 Si1 Fe5 3_555 . . 115.79(7) ?
Fe1 Si1 Fe3 5_555 . . 71.11(6) ?
Fe1 Si1 Fe3 5_555 . 8_556 71.11(6) ?
Fe1 Si1 Fe4 5_555 . 3_555 124.57(3) ?
Fe1 Si1 Fe4 5_555 . 5_555 67.54(4) ?
Fe1 Si1 Fe4 5_555 . 7_556 67.54(3) ?
Fe1 Si1 Fe4 5_555 . 12_556 124.57(3) ?
Fe1 Si1 Ge1 5_555 . . 0 ?
Fe1 Si1 Ge1 5_555 . 5_555 175.79(12) ?
Fe1 Si1 Ge1 5_555 . 6_555 55.79(7) ?
Fe1 Si1 Si1 5_555 . 5_555 175.79(12) ?
Fe1 Si1 Si1 5_555 . 6_555 55.79(7) ?
Fe1 Si1 Fe5 5_555 . . 115.79(8) ?
Fe3 Si1 Fe3 . . 8_556 83.84(9) ?
Fe3 Si1 Fe4 . . 3_555 66.98(5) ?
Fe3 Si1 Fe4 . . 5_555 66.98(5) ?
Fe3 Si1 Fe4 . . 7_556 135.07(8) ?
Fe3 Si1 Fe4 . . 12_556 135.07(9) ?
Fe3 Si1 Ge1 . . . 0 ?
Fe3 Si1 Ge1 . . 5_555 111.84(4) ?
Fe3 Si1 Ge1 . . 6_555 111.84(4) ?
Fe3 Si1 Si1 . . 5_555 111.84(4) ?
Fe3 Si1 Si1 . . 6_555 111.84(4) ?
Fe3 Si1 Fe5 . . . 138.08(5) ?
Fe3 Si1 Fe4 8_556 . 3_555 135.07(9) ?
Fe3 Si1 Fe4 8_556 . 5_555 135.07(8) ?
Fe3 Si1 Fe4 8_556 . 7_556 66.98(4) ?
Fe3 Si1 Fe4 8_556 . 12_556 66.98(4) ?
Fe3 Si1 Ge1 8_556 . . 0 ?
Fe3 Si1 Ge1 8_556 . 5_555 111.84(4) ?
Fe3 Si1 Ge1 8_556 . 6_555 111.84(4) ?
Fe3 Si1 Si1 8_556 . 5_555 111.84(4) ?
Fe3 Si1 Si1 8_556 . 6_555 111.84(4) ?
Fe3 Si1 Fe5 8_556 . . 138.08(5) ?
Fe4 Si1 Fe4 3_555 . 5_555 63.64(4) ?
Fe4 Si1 Fe4 3_555 . 7_556 155.41(13) ?
Fe4 Si1 Fe4 3_555 . 12_556 110.69(5) ?
Fe4 Si1 Ge1 3_555 . . 0 ?
Fe4 Si1 Ge1 3_555 . 5_555 55.73(3) ?
Fe4 Si1 Ge1 3_555 . 6_555 110.50(7) ?
Fe4 Si1 Si1 3_555 . 5_555 55.73(3) ?
Fe4 Si1 Si1 3_555 . 6_555 110.50(7) ?
Fe4 Si1 Fe5 3_555 . . 77.70(7) ?
Fe4 Si1 Fe4 5_555 . 7_556 110.69(6) ?
Fe4 Si1 Fe4 5_555 . 12_556 155.41(13) ?
Fe4 Si1 Ge1 5_555 . . 0 ?
Fe4 Si1 Ge1 5_555 . 5_555 110.50(7) ?
Fe4 Si1 Ge1 5_555 . 6_555 55.73(4) ?
Fe4 Si1 Si1 5_555 . 5_555 110.50(7) ?
Fe4 Si1 Si1 5_555 . 6_555 55.73(4) ?
Fe4 Si1 Fe5 5_555 . . 77.70(7) ?
Fe4 Si1 Fe4 7_556 . 12_556 63.64(4) ?
Fe4 Si1 Ge1 7_556 . . 0 ?
Fe4 Si1 Ge1 7_556 . 5_555 110.50(7) ?
Fe4 Si1 Ge1 7_556 . 6_555 55.73(3) ?
Fe4 Si1 Si1 7_556 . 5_555 110.50(7) ?
Fe4 Si1 Si1 7_556 . 6_555 55.73(3) ?
Fe4 Si1 Fe5 7_556 . . 77.70(7) ?
Fe4 Si1 Ge1 12_556 . . 0 ?
Fe4 Si1 Ge1 12_556 . 5_555 55.73(3) ?
Fe4 Si1 Ge1 12_556 . 6_555 110.50(7) ?
Fe4 Si1 Si1 12_556 . 5_555 55.73(3) ?
Fe4 Si1 Si1 12_556 . 6_555 110.50(7) ?
Fe4 Si1 Fe5 12_556 . . 77.70(6) ?
Ge1 Si1 Ge1 . . 5_555 0 ?
Ge1 Si1 Ge1 . . 6_555 0 ?
Ge1 Si1 Si1 . . 5_555 0 ?
Ge1 Si1 Si1 . . 6_555 0 ?
Ge1 Si1 Fe5 . . . 0 ?
Ge1 Si1 Ge1 5_555 . 6_555 120.00(12) ?
Ge1 Si1 Si1 5_555 . 5_555 0 ?
Ge1 Si1 Si1 5_555 . 6_555 120.00(12) ?
Ge1 Si1 Fe5 5_555 . . 60.00(7) ?
Ge1 Si1 Si1 6_555 . 5_555 120.00(12) ?
Ge1 Si1 Si1 6_555 . 6_555 0 ?
Ge1 Si1 Fe5 6_555 . . 60.00(7) ?
Si1 Si1 Si1 5_555 . 6_555 120.00(12) ?
Si1 Si1 Fe5 5_555 . . 60.00(7) ?
Si1 Si1 Fe5 6_555 . . 60.00(7) ?
Fe1 Ge2 Fe1 . . 2_665 142.40(8) ?
Fe1 Ge2 Fe3 . . 3_665 133.17(3) ?
Fe1 Ge2 Fe3 . . 6_555 70.57(4) ?
Fe1 Ge2 Fe3 . . 9_666 133.17(3) ?
Fe1 Ge2 Fe3 . . 12_556 70.57(4) ?
Fe1 Ge2 Ge2 . . 2_665 101.20(5) ?
Fe1 Ge2 Ge2 . . 3_565 41.20(5) ?
Fe1 Ge2 Ge2 . . 4_665 108.80(5) ?
Fe1 Ge2 Ge3 . . . 51.81(2) ?
Fe1 Ge2 Ge3 . . 2_665 112.43(4) ?
Fe1 Ge2 Ge3 . . 10_666 112.43(4) ?
Fe1 Ge2 Ge3 . . 11_556 51.81(2) ?
Fe1 Ge2 Fe3 2_665 . 3_665 70.57(5) ?
Fe1 Ge2 Fe3 2_665 . 6_555 133.17(4) ?
Fe1 Ge2 Fe3 2_665 . 9_666 70.57(5) ?
Fe1 Ge2 Fe3 2_665 . 12_556 133.17(4) ?
Fe1 Ge2 Ge2 2_665 . 2_665 41.20(6) ?
Fe1 Ge2 Ge2 2_665 . 3_565 101.20(6) ?
Fe1 Ge2 Ge2 2_665 . 4_665 108.80(6) ?
Fe1 Ge2 Ge3 2_665 . . 112.43(4) ?
Fe1 Ge2 Ge3 2_665 . 2_665 51.81(2) ?
Fe1 Ge2 Ge3 2_665 . 10_666 51.81(2) ?
Fe1 Ge2 Ge3 2_665 . 11_556 112.43(4) ?
Fe3 Ge2 Fe3 3_665 . 6_555 64.96(4) ?
Fe3 Ge2 Fe3 3_665 . 9_666 80.12(4) ?
Fe3 Ge2 Fe3 3_665 . 12_556 113.90(5) ?
Fe3 Ge2 Ge2 3_665 . 2_665 101.76(3) ?
Fe3 Ge2 Ge2 3_665 . 3_565 137.80(3) ?
Fe3 Ge2 Ge2 3_665 . 4_665 56.95(3) ?
Fe3 Ge2 Ge3 3_665 . . 89.49(3) ?
Fe3 Ge2 Ge3 3_665 . 2_665 54.82(4) ?
Fe3 Ge2 Ge3 3_665 . 10_666 114.17(3) ?
Fe3 Ge2 Ge3 3_665 . 11_556 167.59(5) ?
Fe3 Ge2 Fe3 6_555 . 9_666 113.90(5) ?
Fe3 Ge2 Fe3 6_555 . 12_556 80.12(4) ?
Fe3 Ge2 Ge2 6_555 . 2_665 137.80(3) ?
Fe3 Ge2 Ge2 6_555 . 3_565 101.76(3) ?
Fe3 Ge2 Ge2 6_555 . 4_665 56.95(3) ?
Fe3 Ge2 Ge3 6_555 . . 54.82(4) ?
Fe3 Ge2 Ge3 6_555 . 2_665 89.49(3) ?
Fe3 Ge2 Ge3 6_555 . 10_666 167.59(4) ?
Fe3 Ge2 Ge3 6_555 . 11_556 114.17(3) ?
Fe3 Ge2 Fe3 9_666 . 12_556 64.96(4) ?
Fe3 Ge2 Ge2 9_666 . 2_665 101.76(3) ?
Fe3 Ge2 Ge2 9_666 . 3_565 137.80(3) ?
Fe3 Ge2 Ge2 9_666 . 4_665 56.95(3) ?
Fe3 Ge2 Ge3 9_666 . . 167.59(4) ?
Fe3 Ge2 Ge3 9_666 . 2_665 114.17(3) ?
Fe3 Ge2 Ge3 9_666 . 10_666 54.82(4) ?
Fe3 Ge2 Ge3 9_666 . 11_556 89.49(3) ?
Fe3 Ge2 Ge2 12_556 . 2_665 137.80(3) ?
Fe3 Ge2 Ge2 12_556 . 3_565 101.76(3) ?
Fe3 Ge2 Ge2 12_556 . 4_665 56.95(3) ?
Fe3 Ge2 Ge3 12_556 . . 114.17(3) ?
Fe3 Ge2 Ge3 12_556 . 2_665 167.59(5) ?
Fe3 Ge2 Ge3 12_556 . 10_666 89.49(3) ?
Fe3 Ge2 Ge3 12_556 . 11_556 54.82(4) ?
Ge2 Ge2 Ge2 2_665 . 3_565 60.00(2) ?
Ge2 Ge2 Ge2 2_665 . 4_665 150.00(2) ?
Ge2 Ge2 Ge3 2_665 . . 86.91(3) ?
Ge2 Ge2 Ge3 2_665 . 2_665 54.40(3) ?
Ge2 Ge2 Ge3 2_665 . 10_666 54.40(2) ?
Ge2 Ge2 Ge3 2_665 . 11_556 86.91(3) ?
Ge2 Ge2 Ge2 3_565 . 4_665 150.00(2) ?
Ge2 Ge2 Ge3 3_565 . . 54.40(2) ?
Ge2 Ge2 Ge3 3_565 . 2_665 86.91(3) ?
Ge2 Ge2 Ge3 3_565 . 10_666 86.91(3) ?
Ge2 Ge2 Ge3 3_565 . 11_556 54.40(3) ?
Ge2 Ge2 Ge3 4_665 . . 111.54(3) ?
Ge2 Ge2 Ge3 4_665 . 2_665 111.54(3) ?
Ge2 Ge2 Ge3 4_665 . 10_666 111.54(3) ?
Ge2 Ge2 Ge3 4_665 . 11_556 111.54(3) ?
Ge3 Ge2 Ge3 . . 2_665 63.75(3) ?
Ge3 Ge2 Ge3 . . 10_666 136.91(4) ?
Ge3 Ge2 Ge3 . . 11_556 99.94(3) ?
Ge3 Ge2 Ge3 2_665 . 10_666 99.94(3) ?
Ge3 Ge2 Ge3 2_665 . 11_556 136.91(5) ?
Ge3 Ge2 Ge3 10_666 . 11_556 63.75(3) ?
Fe1 Ge3 Fe2 . . . 146.37(5) ?
Fe1 Ge3 Fe3 . . 2_555 69.12(4) ?
Fe1 Ge3 Fe3 . . 6_555 69.12(5) ?
Fe1 Ge3 Fe4 . . . 65.37(5) ?
Fe1 Ge3 Ge2 . . . 49.37(3) ?
Fe1 Ge3 Ge2 . . 3_565 49.37(5) ?
Fe1 Ge3 Ge3 . . 2_665 104.77(4) ?
Fe1 Ge3 Ge3 . . 3_565 104.77(5) ?
Fe1 Ge3 Ge3 . . 11_555 162.88(5) ?
Fe1 Ge3 Ge4 . . 2_555 104.17(3) ?
Fe1 Ge3 Ge4 . . 6_555 104.17(6) ?
Fe1 Ge3 Ge5 . . . 120.91(5) ?
Fe1 Ge3 Ge5 . . 3_565 120.91(5) ?
Fe2 Ge3 Fe3 . . 2_555 118.56(4) ?
Fe2 Ge3 Fe3 . . 6_555 118.56(3) ?
Fe2 Ge3 Fe4 . . . 148.26(5) ?
Fe2 Ge3 Ge2 . . . 105.81(3) ?
Fe2 Ge3 Ge2 . . 3_565 105.81(4) ?
Fe2 Ge3 Ge3 . . 2_665 47.89(2) ?
Fe2 Ge3 Ge3 . . 3_565 47.89(3) ?
Fe2 Ge3 Ge3 . . 11_555 50.75(2) ?
Fe2 Ge3 Ge4 . . 2_555 104.62(3) ?
Fe2 Ge3 Ge4 . . 6_555 104.62(3) ?
Fe2 Ge3 Ge5 . . . 65.88(4) ?
Fe2 Ge3 Ge5 . . 3_565 65.88(4) ?
Fe3 Ge3 Fe3 2_555 . 6_555 122.12(5) ?
Fe3 Ge3 Fe4 2_555 . . 63.51(4) ?
Fe3 Ge3 Ge2 2_555 . . 115.89(4) ?
Fe3 Ge3 Ge2 2_555 . 3_565 54.40(3) ?
Fe3 Ge3 Ge3 2_555 . 2_665 143.06(5) ?
Fe3 Ge3 Ge3 2_555 . 3_565 85.65(4) ?
Fe3 Ge3 Ge3 2_555 . 11_555 104.14(4) ?
Fe3 Ge3 Ge4 2_555 . 2_555 50.98(3) ?
Fe3 Ge3 Ge4 2_555 . 6_555 105.36(4) ?
Fe3 Ge3 Ge5 2_555 . . 157.23(5) ?
Fe3 Ge3 Ge5 2_555 . 3_565 54.66(4) ?
Fe3 Ge3 Fe4 6_555 . . 63.51(4) ?
Fe3 Ge3 Ge2 6_555 . . 54.40(3) ?
Fe3 Ge3 Ge2 6_555 . 3_565 115.89(4) ?
Fe3 Ge3 Ge3 6_555 . 2_665 85.65(4) ?
Fe3 Ge3 Ge3 6_555 . 3_565 143.06(3) ?
Fe3 Ge3 Ge3 6_555 . 11_555 104.14(5) ?
Fe3 Ge3 Ge4 6_555 . 2_555 105.36(4) ?
Fe3 Ge3 Ge4 6_555 . 6_555 50.98(4) ?
Fe3 Ge3 Ge5 6_555 . . 54.66(4) ?
Fe3 Ge3 Ge5 6_555 . 3_565 157.23(5) ?
Fe4 Ge3 Ge2 . . . 99.86(4) ?
Fe4 Ge3 Ge2 . . 3_565 99.86(4) ?
Fe4 Ge3 Ge3 . . 2_665 149.16(5) ?
Fe4 Ge3 Ge3 . . 3_565 149.16(4) ?
Fe4 Ge3 Ge3 . . 11_555 97.51(4) ?
Fe4 Ge3 Ge4 . . 2_555 49.69(3) ?
Fe4 Ge3 Ge4 . . 6_555 49.69(3) ?
Fe4 Ge3 Ge5 . . . 100.53(5) ?
Fe4 Ge3 Ge5 . . 3_565 100.53(4) ?
Ge2 Ge3 Ge2 . . 3_565 71.19(3) ?
Ge2 Ge3 Ge3 . . 2_665 58.12(2) ?
Ge2 Ge3 Ge3 . . 3_565 93.09(3) ?
Ge2 Ge3 Ge3 . . 11_555 139.97(3) ?
Ge2 Ge3 Ge4 . . 2_555 149.11(4) ?
Ge2 Ge3 Ge4 . . 6_555 105.26(4) ?
Ge2 Ge3 Ge5 . . . 81.51(3) ?
Ge2 Ge3 Ge5 . . 3_565 148.24(5) ?
Ge2 Ge3 Ge3 3_565 . 2_665 93.09(3) ?
Ge2 Ge3 Ge3 3_565 . 3_565 58.12(3) ?
Ge2 Ge3 Ge3 3_565 . 11_555 139.97(4) ?
Ge2 Ge3 Ge4 3_565 . 2_555 105.26(3) ?
Ge2 Ge3 Ge4 3_565 . 6_555 149.11(3) ?
Ge2 Ge3 Ge5 3_565 . . 148.24(3) ?
Ge2 Ge3 Ge5 3_565 . 3_565 81.51(4) ?
Ge3 Ge3 Ge3 2_665 . 3_565 60.00(4) ?
Ge3 Ge3 Ge3 2_665 . 11_555 90.00(3) ?
Ge3 Ge3 Ge4 2_665 . 2_555 151.05(4) ?
Ge3 Ge3 Ge4 2_665 . 6_555 111.35(4) ?
Ge3 Ge3 Ge5 2_665 . . 57.92(4) ?
Ge3 Ge3 Ge5 2_665 . 3_565 109.04(5) ?
Ge3 Ge3 Ge3 3_565 . 11_555 90.00(4) ?
Ge3 Ge3 Ge4 3_565 . 2_555 111.35(4) ?
Ge3 Ge3 Ge4 3_565 . 6_555 151.05(4) ?
Ge3 Ge3 Ge5 3_565 . . 109.04(5) ?
Ge3 Ge3 Ge5 3_565 . 3_565 57.92(4) ?
Ge3 Ge3 Ge4 11_555 . 2_555 61.54(2) ?
Ge3 Ge3 Ge4 11_555 . 6_555 61.54(3) ?
Ge3 Ge3 Ge5 11_555 . . 59.93(3) ?
Ge3 Ge3 Ge5 11_555 . 3_565 59.93(4) ?
Ge4 Ge3 Ge4 2_555 . 6_555 61.47(3) ?
Ge4 Ge3 Ge5 2_555 . . 106.50(4) ?
Ge4 Ge3 Ge5 2_555 . 3_565 53.68(4) ?
Ge4 Ge3 Ge5 6_555 . . 53.68(4) ?
Ge4 Ge3 Ge5 6_555 . 3_565 106.50(4) ?
Ge5 Ge3 Ge5 . . 3_565 118.02(5) ?
Fe3 Ge4 Fe3 . . 8_555 115.68(6) ?
Fe3 Ge4 Fe4 . . 3_555 65.82(4) ?
Fe3 Ge4 Fe4 . . 5_555 65.82(4) ?
Fe3 Ge4 Fe4 . . 7_555 148.79(2) ?
Fe3 Ge4 Fe4 . . 12_555 148.79(3) ?
Fe3 Ge4 Ge0 . . . 101.15(5) ?
Fe3 Ge4 Ge0 . . 7_555 143.18(5) ?
Fe3 Ge4 Ge3 . . 3_555 53.334(19) ?
Fe3 Ge4 Ge3 . . 5_555 53.33(2) ?
Fe3 Ge4 Ge3 . . 7_555 102.10(4) ?
Fe3 Ge4 Ge3 . . 12_555 102.10(4) ?
Fe3 Ge4 Ge4 . . 5_555 105.436(16) ?
Fe3 Ge4 Ge4 . . 6_555 105.436(15) ?
Fe3 Ge4 Ge5 . . 2_655 58.36(4) ?
Fe3 Ge4 Ge5 . . 5_555 58.36(4) ?
Fe3 Ge4 Fe4 8_555 . 3_555 148.79(2) ?
Fe3 Ge4 Fe4 8_555 . 5_555 148.79(3) ?
Fe3 Ge4 Fe4 8_555 . 7_555 65.82(4) ?
Fe3 Ge4 Fe4 8_555 . 12_555 65.82(3) ?
Fe3 Ge4 Ge0 8_555 . . 143.18(5) ?
Fe3 Ge4 Ge0 8_555 . 7_555 101.15(5) ?
Fe3 Ge4 Ge3 8_555 . 3_555 102.10(4) ?
Fe3 Ge4 Ge3 8_555 . 5_555 102.10(4) ?
Fe3 Ge4 Ge3 8_555 . 7_555 53.334(19) ?
Fe3 Ge4 Ge3 8_555 . 12_555 53.334(19) ?
Fe3 Ge4 Ge4 8_555 . 5_555 105.436(16) ?
Fe3 Ge4 Ge4 8_555 . 6_555 105.436(15) ?
Fe3 Ge4 Ge5 8_555 . 2_655 58.36(4) ?
Fe3 Ge4 Ge5 8_555 . 5_555 58.36(4) ?
Fe4 Ge4 Fe4 3_555 . 5_555 62.18(4) ?
Fe4 Ge4 Fe4 3_555 . 7_555 130.51(7) ?
Fe4 Ge4 Fe4 3_555 . 12_555 96.68(4) ?
Fe4 Ge4 Ge0 3_555 . . 48.80(4) ?
Fe4 Ge4 Ge0 3_555 . 7_555 82.95(5) ?
Fe4 Ge4 Ge3 3_555 . 3_555 51.91(4) ?
Fe4 Ge4 Ge3 3_555 . 5_555 102.10(3) ?
Fe4 Ge4 Ge3 3_555 . 7_555 157.16(2) ?
Fe4 Ge4 Ge3 3_555 . 12_555 95.46(3) ?
Fe4 Ge4 Ge4 3_555 . 5_555 48.97(2) ?
Fe4 Ge4 Ge4 3_555 . 6_555 103.77(4) ?
Fe4 Ge4 Ge5 3_555 . 2_655 108.92(5) ?
Fe4 Ge4 Ge5 3_555 . 5_555 120.03(5) ?
Fe4 Ge4 Fe4 5_555 . 7_555 96.68(5) ?
Fe4 Ge4 Fe4 5_555 . 12_555 130.51(6) ?
Fe4 Ge4 Ge0 5_555 . . 48.80(4) ?
Fe4 Ge4 Ge0 5_555 . 7_555 82.95(5) ?
Fe4 Ge4 Ge3 5_555 . 3_555 102.10(4) ?
Fe4 Ge4 Ge3 5_555 . 5_555 51.91(3) ?
Fe4 Ge4 Ge3 5_555 . 7_555 95.46(3) ?
Fe4 Ge4 Ge3 5_555 . 12_555 157.16(3) ?
Fe4 Ge4 Ge4 5_555 . 5_555 103.77(4) ?
Fe4 Ge4 Ge4 5_555 . 6_555 48.97(3) ?
Fe4 Ge4 Ge5 5_555 . 2_655 120.03(5) ?
Fe4 Ge4 Ge5 5_555 . 5_555 108.92(5) ?
Fe4 Ge4 Fe4 7_555 . 12_555 62.18(4) ?
Fe4 Ge4 Ge0 7_555 . . 82.95(5) ?
Fe4 Ge4 Ge0 7_555 . 7_555 48.80(4) ?
Fe4 Ge4 Ge3 7_555 . 3_555 157.16(2) ?
Fe4 Ge4 Ge3 7_555 . 5_555 95.46(3) ?
Fe4 Ge4 Ge3 7_555 . 7_555 51.91(3) ?
Fe4 Ge4 Ge3 7_555 . 12_555 102.10(3) ?
Fe4 Ge4 Ge4 7_555 . 5_555 103.77(4) ?
Fe4 Ge4 Ge4 7_555 . 6_555 48.97(3) ?
Fe4 Ge4 Ge5 7_555 . 2_655 120.03(5) ?
Fe4 Ge4 Ge5 7_555 . 5_555 108.92(5) ?
Fe4 Ge4 Ge0 12_555 . . 82.95(5) ?
Fe4 Ge4 Ge0 12_555 . 7_555 48.80(4) ?
Fe4 Ge4 Ge3 12_555 . 3_555 95.46(4) ?
Fe4 Ge4 Ge3 12_555 . 5_555 157.16(3) ?
Fe4 Ge4 Ge3 12_555 . 7_555 102.10(3) ?
Fe4 Ge4 Ge3 12_555 . 12_555 51.91(4) ?
Fe4 Ge4 Ge4 12_555 . 5_555 48.97(3) ?
Fe4 Ge4 Ge4 12_555 . 6_555 103.77(5) ?
Fe4 Ge4 Ge5 12_555 . 2_655 108.92(5) ?
Fe4 Ge4 Ge5 12_555 . 5_555 120.03(5) ?
Ge0 Ge4 Ge0 . . 7_555 42.03(5) ?
Ge0 Ge4 Ge3 . . 3_555 99.73(3) ?
Ge0 Ge4 Ge3 . . 5_555 99.73(4) ?
Ge0 Ge4 Ge3 . . 7_555 120.71(3) ?
Ge0 Ge4 Ge3 . . 12_555 120.71(3) ?
Ge0 Ge4 Ge4 . . 5_555 62.18(3) ?
Ge0 Ge4 Ge4 . . 6_555 62.18(3) ?
Ge0 Ge4 Ge5 . . 2_655 156.89(4) ?
Ge0 Ge4 Ge5 . . 5_555 156.89(4) ?
Ge0 Ge4 Ge3 7_555 . 3_555 120.71(3) ?
Ge0 Ge4 Ge3 7_555 . 5_555 120.71(4) ?
Ge0 Ge4 Ge3 7_555 . 7_555 99.73(3) ?
Ge0 Ge4 Ge3 7_555 . 12_555 99.73(3) ?
Ge0 Ge4 Ge4 7_555 . 5_555 62.18(3) ?
Ge0 Ge4 Ge4 7_555 . 6_555 62.18(3) ?
Ge0 Ge4 Ge5 7_555 . 2_655 156.89(4) ?
Ge0 Ge4 Ge5 7_555 . 5_555 156.89(4) ?
Ge3 Ge4 Ge3 3_555 . 5_555 106.31(4) ?
Ge3 Ge4 Ge3 3_555 . 7_555 137.30(5) ?
Ge3 Ge4 Ge3 3_555 . 12_555 56.91(3) ?
Ge3 Ge4 Ge4 3_555 . 5_555 59.27(3) ?
Ge3 Ge4 Ge4 3_555 . 6_555 151.05(2) ?
Ge3 Ge4 Ge5 3_555 . 2_655 60.31(4) ?
Ge3 Ge4 Ge5 3_555 . 5_555 77.17(6) ?
Ge3 Ge4 Ge3 5_555 . 7_555 56.91(3) ?
Ge3 Ge4 Ge3 5_555 . 12_555 137.30(5) ?
Ge3 Ge4 Ge4 5_555 . 5_555 151.05(2) ?
Ge3 Ge4 Ge4 5_555 . 6_555 59.27(3) ?
Ge3 Ge4 Ge5 5_555 . 2_655 77.17(5) ?
Ge3 Ge4 Ge5 5_555 . 5_555 60.31(5) ?
Ge3 Ge4 Ge3 7_555 . 12_555 106.31(3) ?
Ge3 Ge4 Ge4 7_555 . 5_555 151.05(2) ?
Ge3 Ge4 Ge4 7_555 . 6_555 59.27(3) ?
Ge3 Ge4 Ge5 7_555 . 2_655 77.17(5) ?
Ge3 Ge4 Ge5 7_555 . 5_555 60.31(5) ?
Ge3 Ge4 Ge4 12_555 . 5_555 59.27(2) ?
Ge3 Ge4 Ge4 12_555 . 6_555 151.05(2) ?
Ge3 Ge4 Ge5 12_555 . 2_655 60.31(4) ?
Ge3 Ge4 Ge5 12_555 . 5_555 77.17(5) ?
Ge4 Ge4 Ge4 5_555 . 6_555 120.00(5) ?
Ge4 Ge4 Ge5 5_555 . 2_655 110.17(5) ?
Ge4 Ge4 Ge5 5_555 . 5_555 129.83(6) ?
Ge4 Ge4 Ge5 6_555 . 2_655 129.83(5) ?
Ge4 Ge4 Ge5 6_555 . 5_555 110.17(6) ?
Ge5 Ge4 Ge5 2_655 . 5_555 19.65(7) ?
Fe2 Ge5 Fe3 . . 3_665 100.52(6) ?
Fe2 Ge5 Fe3 . . 6_555 100.52(6) ?
Fe2 Ge5 Fe3 . . 9_665 100.52(6) ?
Fe2 Ge5 Fe3 . . 12_555 100.52(6) ?
Fe2 Ge5 Ge3 . . . 46.90(4) ?
Fe2 Ge5 Ge3 . . 2_665 46.90(4) ?
Fe2 Ge5 Ge3 . . 10_665 46.90(4) ?
Fe2 Ge5 Ge3 . . 11_555 46.90(4) ?
Fe2 Ge5 Ge4 . . 3_665 99.83(7) ?
Fe2 Ge5 Ge4 . . 6_555 99.83(7) ?
Fe2 Ge5 Ge5 . . 4_665 180 ?
Fe3 Ge5 Fe3 3_665 . 6_555 64.92(3) ?
Fe3 Ge5 Fe3 3_665 . 9_665 110.93(6) ?
Fe3 Ge5 Fe3 3_665 . 12_555 158.95(11) ?
Fe3 Ge5 Ge3 3_665 . . 89.83(4) ?
Fe3 Ge5 Ge3 3_665 . 2_665 55.04(4) ?
Fe3 Ge5 Ge3 3_665 . 10_665 104.63(6) ?
Fe3 Ge5 Ge3 3_665 . 11_555 145.35(9) ?
Fe3 Ge5 Ge4 3_665 . 3_665 55.94(3) ?
Fe3 Ge5 Ge4 3_665 . 6_555 119.84(5) ?
Fe3 Ge5 Ge5 3_665 . 4_665 79.48(8) ?
Fe3 Ge5 Fe3 6_555 . 9_665 158.95(11) ?
Fe3 Ge5 Fe3 6_555 . 12_555 110.93(6) ?
Fe3 Ge5 Ge3 6_555 . . 55.04(4) ?
Fe3 Ge5 Ge3 6_555 . 2_665 89.83(4) ?
Fe3 Ge5 Ge3 6_555 . 10_665 145.35(9) ?
Fe3 Ge5 Ge3 6_555 . 11_555 104.63(6) ?
Fe3 Ge5 Ge4 6_555 . 3_665 119.84(5) ?
Fe3 Ge5 Ge4 6_555 . 6_555 55.94(3) ?
Fe3 Ge5 Ge5 6_555 . 4_665 79.48(8) ?
Fe3 Ge5 Fe3 9_665 . 12_555 64.92(3) ?
Fe3 Ge5 Ge3 9_665 . . 145.35(9) ?
Fe3 Ge5 Ge3 9_665 . 2_665 104.63(6) ?
Fe3 Ge5 Ge3 9_665 . 10_665 55.04(4) ?
Fe3 Ge5 Ge3 9_665 . 11_555 89.83(4) ?
Fe3 Ge5 Ge4 9_665 . 3_665 55.94(3) ?
Fe3 Ge5 Ge4 9_665 . 6_555 119.84(5) ?
Fe3 Ge5 Ge5 9_665 . 4_665 79.48(8) ?
Fe3 Ge5 Ge3 12_555 . . 104.63(6) ?
Fe3 Ge5 Ge3 12_555 . 2_665 145.35(9) ?
Fe3 Ge5 Ge3 12_555 . 10_665 89.83(4) ?
Fe3 Ge5 Ge3 12_555 . 11_555 55.04(4) ?
Fe3 Ge5 Ge4 12_555 . 3_665 119.84(5) ?
Fe3 Ge5 Ge4 12_555 . 6_555 55.94(3) ?
Fe3 Ge5 Ge5 12_555 . 4_665 79.48(8) ?
Ge3 Ge5 Ge3 . . 2_665 64.16(5) ?
Ge3 Ge5 Ge3 . . 10_665 93.80(7) ?
Ge3 Ge5 Ge3 . . 11_555 60.14(5) ?
Ge3 Ge5 Ge4 . . 3_665 129.78(6) ?
Ge3 Ge5 Ge4 . . 6_555 66.00(4) ?
Ge3 Ge5 Ge5 . . 4_665 133.10(10) ?
Ge3 Ge5 Ge3 2_665 . 10_665 60.14(5) ?
Ge3 Ge5 Ge3 2_665 . 11_555 93.80(7) ?
Ge3 Ge5 Ge4 2_665 . 3_665 66.00(4) ?
Ge3 Ge5 Ge4 2_665 . 6_555 129.78(6) ?
Ge3 Ge5 Ge5 2_665 . 4_665 133.10(10) ?
Ge3 Ge5 Ge3 10_665 . 11_555 64.16(5) ?
Ge3 Ge5 Ge4 10_665 . 3_665 66.00(4) ?
Ge3 Ge5 Ge4 10_665 . 6_555 129.78(6) ?
Ge3 Ge5 Ge5 10_665 . 4_665 133.10(10) ?
Ge3 Ge5 Ge4 11_555 . 3_665 129.78(6) ?
Ge3 Ge5 Ge4 11_555 . 6_555 66.00(4) ?
Ge3 Ge5 Ge5 11_555 . 4_665 133.10(10) ?
Ge4 Ge5 Ge4 3_665 . 6_555 160.35(10) ?
Ge4 Ge5 Ge5 3_665 . 4_665 80.17(13) ?
Ge4 Ge5 Ge5 6_555 . 4_665 80.17(13) ?
Fe4 Fe5 Fe4 . . 2_555 86.13(3) ?
Fe4 Fe5 Fe4 . . 3_555 86.13(3) ?
Fe4 Fe5 Fe4 . . 4_555 104.09(3) ?
Fe4 Fe5 Fe4 . . 5_555 46.44(3) ?
Fe4 Fe5 Fe4 . . 6_555 46.44(2) ?
Fe4 Fe5 Fe4 . . 7_556 93.87(2) ?
Fe4 Fe5 Fe4 . . 8_556 180 ?
Fe4 Fe5 Fe4 . . 9_556 93.87(3) ?
Fe4 Fe5 Fe4 . . 10_556 133.56(3) ?
Fe4 Fe5 Fe4 . . 11_556 75.91(3) ?
Fe4 Fe5 Fe4 . . 12_556 133.56(2) ?
Fe4 Fe5 Ge0 . . . 52.04(2) ?
Fe4 Fe5 Ge0 . . 7_556 127.96(2) ?
Fe4 Fe5 Ge1 . . . 90.000(18) ?
Fe4 Fe5 Ge1 . . 2_555 46.93(2) ?
Fe4 Fe5 Ge1 . . 3_555 133.07(4) ?
Fe4 Fe5 Ge1 . . 4_555 90.000(18) ?
Fe4 Fe5 Ge1 . . 5_555 133.07(2) ?
Fe4 Fe5 Ge1 . . 6_555 46.93(4) ?
Fe4 Fe5 Si1 . . . 90.000(18) ?
Fe4 Fe5 Si1 . . 2_555 46.93(2) ?
Fe4 Fe5 Si1 . . 3_555 133.07(4) ?
Fe4 Fe5 Si1 . . 4_555 90.000(18) ?
Fe4 Fe5 Si1 . . 5_555 133.07(2) ?
Fe4 Fe5 Si1 . . 6_555 46.93(4) ?
Fe4 Fe5 Fe4 2_555 . 3_555 86.13(4) ?
Fe4 Fe5 Fe4 2_555 . 4_555 46.44(3) ?
Fe4 Fe5 Fe4 2_555 . 5_555 104.09(3) ?
Fe4 Fe5 Fe4 2_555 . 6_555 46.44(3) ?
Fe4 Fe5 Fe4 2_555 . 7_556 180 ?
Fe4 Fe5 Fe4 2_555 . 8_556 93.87(3) ?
Fe4 Fe5 Fe4 2_555 . 9_556 93.87(3) ?
Fe4 Fe5 Fe4 2_555 . 10_556 75.91(3) ?
Fe4 Fe5 Fe4 2_555 . 11_556 133.56(4) ?
Fe4 Fe5 Fe4 2_555 . 12_556 133.56(3) ?
Fe4 Fe5 Ge0 2_555 . . 52.04(2) ?
Fe4 Fe5 Ge0 2_555 . 7_556 127.96(2) ?
Fe4 Fe5 Ge1 2_555 . . 133.07(3) ?
Fe4 Fe5 Ge1 2_555 . 2_555 90.00(3) ?
Fe4 Fe5 Ge1 2_555 . 3_555 46.93(4) ?
Fe4 Fe5 Ge1 2_555 . 4_555 46.93(3) ?
Fe4 Fe5 Ge1 2_555 . 5_555 90.00(3) ?
Fe4 Fe5 Ge1 2_555 . 6_555 133.07(4) ?
Fe4 Fe5 Si1 2_555 . . 133.07(3) ?
Fe4 Fe5 Si1 2_555 . 2_555 90.00(3) ?
Fe4 Fe5 Si1 2_555 . 3_555 46.93(4) ?
Fe4 Fe5 Si1 2_555 . 4_555 46.93(3) ?
Fe4 Fe5 Si1 2_555 . 5_555 90.00(3) ?
Fe4 Fe5 Si1 2_555 . 6_555 133.07(4) ?
Fe4 Fe5 Fe4 3_555 . 4_555 46.44(2) ?
Fe4 Fe5 Fe4 3_555 . 5_555 46.44(3) ?
Fe4 Fe5 Fe4 3_555 . 6_555 104.09(3) ?
Fe4 Fe5 Fe4 3_555 . 7_556 93.87(3) ?
Fe4 Fe5 Fe4 3_555 . 8_556 93.87(3) ?
Fe4 Fe5 Fe4 3_555 . 9_556 180 ?
Fe4 Fe5 Fe4 3_555 . 10_556 133.56(2) ?
Fe4 Fe5 Fe4 3_555 . 11_556 133.56(3) ?
Fe4 Fe5 Fe4 3_555 . 12_556 75.91(3) ?
Fe4 Fe5 Ge0 3_555 . . 52.04(2) ?
Fe4 Fe5 Ge0 3_555 . 7_556 127.96(2) ?
Fe4 Fe5 Ge1 3_555 . . 46.93(2) ?
Fe4 Fe5 Ge1 3_555 . 2_555 133.066(15) ?
Fe4 Fe5 Ge1 3_555 . 3_555 90.00(6) ?
Fe4 Fe5 Ge1 3_555 . 4_555 133.07(2) ?
Fe4 Fe5 Ge1 3_555 . 5_555 46.934(15) ?
Fe4 Fe5 Ge1 3_555 . 6_555 90.00(6) ?
Fe4 Fe5 Si1 3_555 . . 46.93(2) ?
Fe4 Fe5 Si1 3_555 . 2_555 133.066(15) ?
Fe4 Fe5 Si1 3_555 . 3_555 90.00(6) ?
Fe4 Fe5 Si1 3_555 . 4_555 133.07(2) ?
Fe4 Fe5 Si1 3_555 . 5_555 46.934(15) ?
Fe4 Fe5 Si1 3_555 . 6_555 90.00(6) ?
Fe4 Fe5 Fe4 4_555 . 5_555 86.13(3) ?
Fe4 Fe5 Fe4 4_555 . 6_555 86.13(3) ?
Fe4 Fe5 Fe4 4_555 . 7_556 133.56(3) ?
Fe4 Fe5 Fe4 4_555 . 8_556 75.91(3) ?
Fe4 Fe5 Fe4 4_555 . 9_556 133.56(2) ?
Fe4 Fe5 Fe4 4_555 . 10_556 93.87(2) ?
Fe4 Fe5 Fe4 4_555 . 11_556 180 ?
Fe4 Fe5 Fe4 4_555 . 12_556 93.87(3) ?
Fe4 Fe5 Ge0 4_555 . . 52.04(2) ?
Fe4 Fe5 Ge0 4_555 . 7_556 127.96(2) ?
Fe4 Fe5 Ge1 4_555 . . 90.000(18) ?
Fe4 Fe5 Ge1 4_555 . 2_555 133.07(2) ?
Fe4 Fe5 Ge1 4_555 . 3_555 46.93(4) ?
Fe4 Fe5 Ge1 4_555 . 4_555 90.000(18) ?
Fe4 Fe5 Ge1 4_555 . 5_555 46.93(2) ?
Fe4 Fe5 Ge1 4_555 . 6_555 133.07(4) ?
Fe4 Fe5 Si1 4_555 . . 90.000(18) ?
Fe4 Fe5 Si1 4_555 . 2_555 133.07(2) ?
Fe4 Fe5 Si1 4_555 . 3_555 46.93(4) ?
Fe4 Fe5 Si1 4_555 . 4_555 90.000(18) ?
Fe4 Fe5 Si1 4_555 . 5_555 46.93(2) ?
Fe4 Fe5 Si1 4_555 . 6_555 133.07(4) ?
Fe4 Fe5 Fe4 5_555 . 6_555 86.13(4) ?
Fe4 Fe5 Fe4 5_555 . 7_556 75.91(3) ?
Fe4 Fe5 Fe4 5_555 . 8_556 133.56(4) ?
Fe4 Fe5 Fe4 5_555 . 9_556 133.56(3) ?
Fe4 Fe5 Fe4 5_555 . 10_556 180 ?
Fe4 Fe5 Fe4 5_555 . 11_556 93.87(3) ?
Fe4 Fe5 Fe4 5_555 . 12_556 93.87(3) ?
Fe4 Fe5 Ge0 5_555 . . 52.04(2) ?
Fe4 Fe5 Ge0 5_555 . 7_556 127.96(2) ?
Fe4 Fe5 Ge1 5_555 . . 46.93(3) ?
Fe4 Fe5 Ge1 5_555 . 2_555 90.00(3) ?
Fe4 Fe5 Ge1 5_555 . 3_555 133.07(4) ?
Fe4 Fe5 Ge1 5_555 . 4_555 133.07(3) ?
Fe4 Fe5 Ge1 5_555 . 5_555 90.00(3) ?
Fe4 Fe5 Ge1 5_555 . 6_555 46.93(4) ?
Fe4 Fe5 Si1 5_555 . . 46.93(3) ?
Fe4 Fe5 Si1 5_555 . 2_555 90.00(3) ?
Fe4 Fe5 Si1 5_555 . 3_555 133.07(4) ?
Fe4 Fe5 Si1 5_555 . 4_555 133.07(3) ?
Fe4 Fe5 Si1 5_555 . 5_555 90.00(3) ?
Fe4 Fe5 Si1 5_555 . 6_555 46.93(4) ?
Fe4 Fe5 Fe4 6_555 . 7_556 133.56(2) ?
Fe4 Fe5 Fe4 6_555 . 8_556 133.56(3) ?
Fe4 Fe5 Fe4 6_555 . 9_556 75.91(3) ?
Fe4 Fe5 Fe4 6_555 . 10_556 93.87(3) ?
Fe4 Fe5 Fe4 6_555 . 11_556 93.87(3) ?
Fe4 Fe5 Fe4 6_555 . 12_556 180 ?
Fe4 Fe5 Ge0 6_555 . . 52.04(2) ?
Fe4 Fe5 Ge0 6_555 . 7_556 127.96(2) ?
Fe4 Fe5 Ge1 6_555 . . 133.07(2) ?
Fe4 Fe5 Ge1 6_555 . 2_555 46.934(15) ?
Fe4 Fe5 Ge1 6_555 . 3_555 90.00(6) ?
Fe4 Fe5 Ge1 6_555 . 4_555 46.93(2) ?
Fe4 Fe5 Ge1 6_555 . 5_555 133.066(15) ?
Fe4 Fe5 Ge1 6_555 . 6_555 90.00(6) ?
Fe4 Fe5 Si1 6_555 . . 133.07(2) ?
Fe4 Fe5 Si1 6_555 . 2_555 46.934(15) ?
Fe4 Fe5 Si1 6_555 . 3_555 90.00(6) ?
Fe4 Fe5 Si1 6_555 . 4_555 46.93(2) ?
Fe4 Fe5 Si1 6_555 . 5_555 133.066(15) ?
Fe4 Fe5 Si1 6_555 . 6_555 90.00(6) ?
Fe4 Fe5 Fe4 7_556 . 8_556 86.13(3) ?
Fe4 Fe5 Fe4 7_556 . 9_556 86.13(3) ?
Fe4 Fe5 Fe4 7_556 . 10_556 104.09(3) ?
Fe4 Fe5 Fe4 7_556 . 11_556 46.44(3) ?
Fe4 Fe5 Fe4 7_556 . 12_556 46.44(2) ?
Fe4 Fe5 Ge0 7_556 . . 127.96(2) ?
Fe4 Fe5 Ge0 7_556 . 7_556 52.04(2) ?
Fe4 Fe5 Ge1 7_556 . . 46.93(2) ?
Fe4 Fe5 Ge1 7_556 . 2_555 90.000(18) ?
Fe4 Fe5 Ge1 7_556 . 3_555 133.07(4) ?
Fe4 Fe5 Ge1 7_556 . 4_555 133.07(2) ?
Fe4 Fe5 Ge1 7_556 . 5_555 90.000(18) ?
Fe4 Fe5 Ge1 7_556 . 6_555 46.93(4) ?
Fe4 Fe5 Si1 7_556 . . 46.93(2) ?
Fe4 Fe5 Si1 7_556 . 2_555 90.000(18) ?
Fe4 Fe5 Si1 7_556 . 3_555 133.07(4) ?
Fe4 Fe5 Si1 7_556 . 4_555 133.07(2) ?
Fe4 Fe5 Si1 7_556 . 5_555 90.000(18) ?
Fe4 Fe5 Si1 7_556 . 6_555 46.93(4) ?
Fe4 Fe5 Fe4 8_556 . 9_556 86.13(4) ?
Fe4 Fe5 Fe4 8_556 . 10_556 46.44(3) ?
Fe4 Fe5 Fe4 8_556 . 11_556 104.09(3) ?
Fe4 Fe5 Fe4 8_556 . 12_556 46.44(3) ?
Fe4 Fe5 Ge0 8_556 . . 127.96(2) ?
Fe4 Fe5 Ge0 8_556 . 7_556 52.04(2) ?
Fe4 Fe5 Ge1 8_556 . . 90.00(3) ?
Fe4 Fe5 Ge1 8_556 . 2_555 133.07(3) ?
Fe4 Fe5 Ge1 8_556 . 3_555 46.93(4) ?
Fe4 Fe5 Ge1 8_556 . 4_555 90.00(3) ?
Fe4 Fe5 Ge1 8_556 . 5_555 46.93(3) ?
Fe4 Fe5 Ge1 8_556 . 6_555 133.07(4) ?
Fe4 Fe5 Si1 8_556 . . 90.00(3) ?
Fe4 Fe5 Si1 8_556 . 2_555 133.07(3) ?
Fe4 Fe5 Si1 8_556 . 3_555 46.93(4) ?
Fe4 Fe5 Si1 8_556 . 4_555 90.00(3) ?
Fe4 Fe5 Si1 8_556 . 5_555 46.93(3) ?
Fe4 Fe5 Si1 8_556 . 6_555 133.07(4) ?
Fe4 Fe5 Fe4 9_556 . 10_556 46.44(2) ?
Fe4 Fe5 Fe4 9_556 . 11_556 46.44(3) ?
Fe4 Fe5 Fe4 9_556 . 12_556 104.09(3) ?
Fe4 Fe5 Ge0 9_556 . . 127.96(2) ?
Fe4 Fe5 Ge0 9_556 . 7_556 52.04(2) ?
Fe4 Fe5 Ge1 9_556 . . 133.066(15) ?
Fe4 Fe5 Ge1 9_556 . 2_555 46.93(2) ?
Fe4 Fe5 Ge1 9_556 . 3_555 90.00(6) ?
Fe4 Fe5 Ge1 9_556 . 4_555 46.934(15) ?
Fe4 Fe5 Ge1 9_556 . 5_555 133.07(2) ?
Fe4 Fe5 Ge1 9_556 . 6_555 90.00(6) ?
Fe4 Fe5 Si1 9_556 . . 133.066(15) ?
Fe4 Fe5 Si1 9_556 . 2_555 46.93(2) ?
Fe4 Fe5 Si1 9_556 . 3_555 90.00(6) ?
Fe4 Fe5 Si1 9_556 . 4_555 46.934(15) ?
Fe4 Fe5 Si1 9_556 . 5_555 133.07(2) ?
Fe4 Fe5 Si1 9_556 . 6_555 90.00(6) ?
Fe4 Fe5 Fe4 10_556 . 11_556 86.13(3) ?
Fe4 Fe5 Fe4 10_556 . 12_556 86.13(3) ?
Fe4 Fe5 Ge0 10_556 . . 127.96(2) ?
Fe4 Fe5 Ge0 10_556 . 7_556 52.04(2) ?
Fe4 Fe5 Ge1 10_556 . . 133.07(2) ?
Fe4 Fe5 Ge1 10_556 . 2_555 90.000(18) ?
Fe4 Fe5 Ge1 10_556 . 3_555 46.93(4) ?
Fe4 Fe5 Ge1 10_556 . 4_555 46.93(2) ?
Fe4 Fe5 Ge1 10_556 . 5_555 90.000(18) ?
Fe4 Fe5 Ge1 10_556 . 6_555 133.07(4) ?
Fe4 Fe5 Si1 10_556 . . 133.07(2) ?
Fe4 Fe5 Si1 10_556 . 2_555 90.000(18) ?
Fe4 Fe5 Si1 10_556 . 3_555 46.93(4) ?
Fe4 Fe5 Si1 10_556 . 4_555 46.93(2) ?
Fe4 Fe5 Si1 10_556 . 5_555 90.000(18) ?
Fe4 Fe5 Si1 10_556 . 6_555 133.07(4) ?
Fe4 Fe5 Fe4 11_556 . 12_556 86.13(4) ?
Fe4 Fe5 Ge0 11_556 . . 127.96(2) ?
Fe4 Fe5 Ge0 11_556 . 7_556 52.04(2) ?
Fe4 Fe5 Ge1 11_556 . . 90.00(3) ?
Fe4 Fe5 Ge1 11_556 . 2_555 46.93(3) ?
Fe4 Fe5 Ge1 11_556 . 3_555 133.07(4) ?
Fe4 Fe5 Ge1 11_556 . 4_555 90.00(3) ?
Fe4 Fe5 Ge1 11_556 . 5_555 133.07(3) ?
Fe4 Fe5 Ge1 11_556 . 6_555 46.93(4) ?
Fe4 Fe5 Si1 11_556 . . 90.00(3) ?
Fe4 Fe5 Si1 11_556 . 2_555 46.93(3) ?
Fe4 Fe5 Si1 11_556 . 3_555 133.07(4) ?
Fe4 Fe5 Si1 11_556 . 4_555 90.00(3) ?
Fe4 Fe5 Si1 11_556 . 5_555 133.07(3) ?
Fe4 Fe5 Si1 11_556 . 6_555 46.93(4) ?
Fe4 Fe5 Ge0 12_556 . . 127.96(2) ?
Fe4 Fe5 Ge0 12_556 . 7_556 52.04(2) ?
Fe4 Fe5 Ge1 12_556 . . 46.934(15) ?
Fe4 Fe5 Ge1 12_556 . 2_555 133.07(2) ?
Fe4 Fe5 Ge1 12_556 . 3_555 90.00(6) ?
Fe4 Fe5 Ge1 12_556 . 4_555 133.066(15) ?
Fe4 Fe5 Ge1 12_556 . 5_555 46.93(2) ?
Fe4 Fe5 Ge1 12_556 . 6_555 90.00(6) ?
Fe4 Fe5 Si1 12_556 . . 46.934(15) ?
Fe4 Fe5 Si1 12_556 . 2_555 133.07(2) ?
Fe4 Fe5 Si1 12_556 . 3_555 90.00(6) ?
Fe4 Fe5 Si1 12_556 . 4_555 133.066(15) ?
Fe4 Fe5 Si1 12_556 . 5_555 46.93(2) ?
Fe4 Fe5 Si1 12_556 . 6_555 90.00(6) ?
Ge0 Fe5 Ge0 . . 7_556 180 ?
Ge0 Fe5 Ge1 . . . 90 ?
Ge0 Fe5 Ge1 . . 2_555 90 ?
Ge0 Fe5 Ge1 . . 3_555 90 ?
Ge0 Fe5 Ge1 . . 4_555 90 ?
Ge0 Fe5 Ge1 . . 5_555 90 ?
Ge0 Fe5 Ge1 . . 6_555 90 ?
Ge0 Fe5 Si1 . . . 90 ?
Ge0 Fe5 Si1 . . 2_555 90 ?
Ge0 Fe5 Si1 . . 3_555 90 ?
Ge0 Fe5 Si1 . . 4_555 90 ?
Ge0 Fe5 Si1 . . 5_555 90 ?
Ge0 Fe5 Si1 . . 6_555 90 ?
Ge0 Fe5 Ge1 7_556 . . 90 ?
Ge0 Fe5 Ge1 7_556 . 2_555 90 ?
Ge0 Fe5 Ge1 7_556 . 3_555 90 ?
Ge0 Fe5 Ge1 7_556 . 4_555 90 ?
Ge0 Fe5 Ge1 7_556 . 5_555 90 ?
Ge0 Fe5 Ge1 7_556 . 6_555 90 ?
Ge0 Fe5 Si1 7_556 . . 90 ?
Ge0 Fe5 Si1 7_556 . 2_555 90 ?
Ge0 Fe5 Si1 7_556 . 3_555 90 ?
Ge0 Fe5 Si1 7_556 . 4_555 90 ?
Ge0 Fe5 Si1 7_556 . 5_555 90 ?
Ge0 Fe5 Si1 7_556 . 6_555 90 ?
Ge1 Fe5 Ge1 . . 2_555 120.000(10) ?
Ge1 Fe5 Ge1 . . 3_555 120.00(7) ?
Ge1 Fe5 Ge1 . . 4_555 180 ?
Ge1 Fe5 Ge1 . . 5_555 60.000(10) ?
Ge1 Fe5 Ge1 . . 6_555 60.00(7) ?
Ge1 Fe5 Si1 . . . 0 ?
Ge1 Fe5 Si1 . . 2_555 120.000(10) ?
Ge1 Fe5 Si1 . . 3_555 120.00(7) ?
Ge1 Fe5 Si1 . . 4_555 180 ?
Ge1 Fe5 Si1 . . 5_555 60.000(10) ?
Ge1 Fe5 Si1 . . 6_555 60.00(7) ?
Ge1 Fe5 Ge1 2_555 . 3_555 120.00(7) ?
Ge1 Fe5 Ge1 2_555 . 4_555 60.000(10) ?
Ge1 Fe5 Ge1 2_555 . 5_555 180 ?
Ge1 Fe5 Ge1 2_555 . 6_555 60.00(7) ?
Ge1 Fe5 Si1 2_555 . . 120.000(10) ?
Ge1 Fe5 Si1 2_555 . 2_555 0 ?
Ge1 Fe5 Si1 2_555 . 3_555 120.00(7) ?
Ge1 Fe5 Si1 2_555 . 4_555 60.000(10) ?
Ge1 Fe5 Si1 2_555 . 5_555 180 ?
Ge1 Fe5 Si1 2_555 . 6_555 60.00(7) ?
Ge1 Fe5 Ge1 3_555 . 4_555 60.00(7) ?
Ge1 Fe5 Ge1 3_555 . 5_555 60.00(7) ?
Ge1 Fe5 Ge1 3_555 . 6_555 180 ?
Ge1 Fe5 Si1 3_555 . . 120.00(7) ?
Ge1 Fe5 Si1 3_555 . 2_555 120.00(7) ?
Ge1 Fe5 Si1 3_555 . 3_555 0 ?
Ge1 Fe5 Si1 3_555 . 4_555 60.00(7) ?
Ge1 Fe5 Si1 3_555 . 5_555 60.00(7) ?
Ge1 Fe5 Si1 3_555 . 6_555 180 ?
Ge1 Fe5 Ge1 4_555 . 5_555 120.000(10) ?
Ge1 Fe5 Ge1 4_555 . 6_555 120.00(7) ?
Ge1 Fe5 Si1 4_555 . . 180 ?
Ge1 Fe5 Si1 4_555 . 2_555 60.000(10) ?
Ge1 Fe5 Si1 4_555 . 3_555 60.00(7) ?
Ge1 Fe5 Si1 4_555 . 4_555 0 ?
Ge1 Fe5 Si1 4_555 . 5_555 120.000(10) ?
Ge1 Fe5 Si1 4_555 . 6_555 120.00(7) ?
Ge1 Fe5 Ge1 5_555 . 6_555 120.00(7) ?
Ge1 Fe5 Si1 5_555 . . 60.000(10) ?
Ge1 Fe5 Si1 5_555 . 2_555 180 ?
Ge1 Fe5 Si1 5_555 . 3_555 60.00(7) ?
Ge1 Fe5 Si1 5_555 . 4_555 120.000(10) ?
Ge1 Fe5 Si1 5_555 . 5_555 0 ?
Ge1 Fe5 Si1 5_555 . 6_555 120.00(7) ?
Ge1 Fe5 Si1 6_555 . . 60.00(7) ?
Ge1 Fe5 Si1 6_555 . 2_555 60.00(7) ?
Ge1 Fe5 Si1 6_555 . 3_555 180 ?
Ge1 Fe5 Si1 6_555 . 4_555 120.00(7) ?
Ge1 Fe5 Si1 6_555 . 5_555 120.00(7) ?
Ge1 Fe5 Si1 6_555 . 6_555 0 ?
Si1 Fe5 Si1 . . 2_555 120.000(10) ?
Si1 Fe5 Si1 . . 3_555 120.00(7) ?
Si1 Fe5 Si1 . . 4_555 180 ?
Si1 Fe5 Si1 . . 5_555 60.000(10) ?
Si1 Fe5 Si1 . . 6_555 60.00(7) ?
Si1 Fe5 Si1 2_555 . 3_555 120.00(7) ?
Si1 Fe5 Si1 2_555 . 4_555 60.000(10) ?
Si1 Fe5 Si1 2_555 . 5_555 180 ?
Si1 Fe5 Si1 2_555 . 6_555 60.00(7) ?
Si1 Fe5 Si1 3_555 . 4_555 60.00(7) ?
Si1 Fe5 Si1 3_555 . 5_555 60.00(7) ?
Si1 Fe5 Si1 3_555 . 6_555 180 ?
Si1 Fe5 Si1 4_555 . 5_555 120.000(10) ?
Si1 Fe5 Si1 4_555 . 6_555 120.00(7) ?
Si1 Fe5 Si1 5_555 . 6_555 120.00(7) ?

loop_
_geom_bond_atom_site_label_1
_geom_bond_atom_site_label_2
_geom_bond_site_symmetry_1
_geom_bond_site_symmetry_2
_geom_bond_distance
_geom_bond_publ_flag
Fe1 Fe3 . 2_555 2.8320(13) ?
Fe1 Fe3 . 6_555 2.8320(18) ?
Fe1 Fe3 . 7_556 2.8320(13) ?
Fe1 Fe3 . 12_556 2.8320(18) ?
Fe1 Fe4 . . 2.6524(16) ?
Fe1 Fe4 . 11_556 2.6524(16) ?
Fe1 Ge1 . 2_555 2.3877(18) ?
Fe1 Ge1 . 6_555 2.388(3) ?
Fe1 Si1 . 2_555 2.3877(18) ?
Fe1 Si1 . 6_555 2.388(3) ?
Fe1 Ge2 . . 2.3134(14) ?
Fe1 Ge2 . 3_565 2.313(2) ?
Fe1 Ge3 . . 2.3959(12) ?
Fe1 Ge3 . 11_556 2.3959(12) ?
Fe2 Ge3 . . 2.3549(11) ?
Fe2 Ge3 . 2_665 2.3549(11) ?
Fe2 Ge3 . 3_565 2.3549(10) ?
Fe2 Ge3 . 10_665 2.3549(11) ?
Fe2 Ge3 . 11_555 2.3549(11) ?
Fe2 Ge3 . 12_565 2.3549(10) ?
Fe2 Ge5 . . 2.944(2) ?
Fe2 Ge5 . 2_665 2.944(3) ?
Fe2 Ge5 . 3_565 2.944(3) ?
Fe3 Fe3 . 4_655 2.7658(18) ?
Fe3 Fe3 . 8_556 3.3146(19) ?
Fe3 Fe4 . 3_555 2.6855(19) ?
Fe3 Fe4 . 5_555 2.6855(19) ?
Fe3 Ge1 . . 2.481(2) ?
Fe3 Si1 . . 2.481(2) ?
Fe3 Ge2 . 2_655 2.5751(14) ?
Fe3 Ge2 . 5_555 2.5751(13) ?
Fe3 Ge3 . 3_555 2.5887(12) ?
Fe3 Ge3 . 5_555 2.5887(15) ?
Fe3 Ge4 . . 2.5073(14) ?
Fe3 Ge5 . 2_655 2.577(2) ?
Fe3 Ge5 . 5_555 2.5767(17) ?
Fe4 Fe4 . 5_555 2.514(2) ?
Fe4 Fe4 . 6_555 2.5141(17) ?
Fe4 Ge0 . . 2.5826(16) ?
Fe4 Ge1 . 2_555 2.3842(13) ?
Fe4 Ge1 . 6_555 2.384(2) ?
Fe4 Si1 . 2_555 2.3842(13) ?
Fe4 Si1 . 6_555 2.384(2) ?
Fe4 Ge3 . . 2.5125(17) ?
Fe4 Ge4 . 2_555 2.4343(13) ?
Fe4 Ge4 . 6_555 2.4343(14) ?
Fe4 Fe5 . . 3.1886(14) ?
Ge0 Ge0 . 7_555 2.456(3) ?
Ge0 Ge4 . . 3.4239(16) ?
Ge0 Ge4 . 2_555 3.4239(16) ?
Ge0 Ge4 . 3_555 3.4239(18) ?
Ge0 Ge4 . 4_555 3.4239(16) ?
Ge0 Ge4 . 5_555 3.4239(16) ?
Ge0 Ge4 . 6_555 3.4239(18) ?
Ge0 Fe5 . . 2.552(2) ?
Ge1 Ge1 . 5_555 2.685(2) ?
Ge1 Ge1 . 6_555 2.685(3) ?
Ge1 Si1 . . 0 ?
Ge1 Si1 . 5_555 2.685(2) ?
Ge1 Si1 . 6_555 2.685(3) ?
Ge1 Fe5 . . 2.685(3) ?
Si1 Si1 . 5_555 2.685(2) ?
Si1 Si1 . 6_555 2.685(3) ?
Si1 Fe5 . . 2.685(3) ?
Ge2 Ge2 . 2_665 3.4814(17) ?
Ge2 Ge2 . 3_565 3.4814(17) ?
Ge2 Ge2 . 4_665 2.8086(13) ?
Ge2 Ge3 . . 2.9905(11) ?
Ge2 Ge3 . 2_665 2.9905(12) ?
Ge2 Ge3 . 10_666 2.9905(11) ?
Ge2 Ge3 . 11_556 2.9905(12) ?
Ge3 Ge3 . 2_665 3.1585(17) ?
Ge3 Ge3 . 3_565 3.1585(16) ?
Ge3 Ge3 . 11_555 2.9801(15) ?
Ge3 Ge4 . 2_555 3.1271(13) ?
Ge3 Ge4 . 6_555 3.1271(17) ?
Ge3 Ge5 . . 2.974(2) ?
Ge3 Ge5 . 3_565 2.974(3) ?
Ge4 Ge4 . 5_555 3.1961(17) ?
Ge4 Ge4 . 6_555 3.1961(18) ?
Ge4 Ge5 . 2_655 2.758(3) ?
Ge4 Ge5 . 5_555 2.758(3) ?
Ge5 Ge5 . 4_665 0.941(3) ?
